data_7218725
loop_
_publ_author_name
'Biradar, Siddanagouda'
'Shigemitsu, Yasuhiro'
'Kubota, Yasuhiro'
'Funabiki, Kazumasa'
'Sato, Hiroyasu'
'Matsui, Masaki'

_publ_section_title
;
 Effects of the alkyl group in (dialkylamino)perfluorophenazines on the
 melting point and fluorescence properties
;
_journal_issue 103
_journal_name_full 'RSC Adv.'
_journal_page_first 59387
_journal_paper_doi 10.1039/C4RA09342A
_journal_volume 4
_journal_year 2014
_chemical_formula_moiety 'C48 H74 F7 N3'
_chemical_formula_sum 'C48 H74 F7 N3'
_chemical_formula_weight 826.12
_space_group_IT_number 2
_symmetry_cell_setting triclinic
_symmetry_Int_Tables_number 2
_symmetry_space_group_name_Hall '-P 1'
_symmetry_space_group_name_H-M 'P -1'
_atom_sites_solution_hydrogens geom
_atom_sites_solution_primary direct
_atom_sites_solution_secondary difmap
_cell_angle_alpha 89.460(6)
_cell_angle_beta 84.761(6)
_cell_angle_gamma 87.863(6)
_cell_formula_units_Z 2
_cell_length_a 5.5096(9)
_cell_length_b 16.029(3)
_cell_length_c 25.975(4)
_cell_measurement_reflns_used 6832
_cell_measurement_temperature 93
_cell_measurement_theta_max 68.12
_cell_measurement_theta_min 3.23
_cell_volume 2282.7(7)
_computing_cell_refinement 'RAPID AUTO'
_computing_data_collection 'RAPID AUTO (Rigaku, ????)'
_computing_data_reduction 'RAPID AUTO'
_computing_molecular_graphics 'CrystalStructure 4.1'
_computing_publication_material 'CrystalStructure 4.1 (Rigaku, 2013)'
_computing_structure_refinement 'SHELXL97 (Sheldrick, 2008)'
_computing_structure_solution 'SHELXD (Schneider, et al., 2002)'
_diffrn_ambient_temperature 93
_diffrn_detector_area_resol_mean 10.000
_diffrn_measured_fraction_theta_full 0.969
_diffrn_measured_fraction_theta_max 0.969
_diffrn_measurement_device_type 'Rigaku R-AXIS RAPID'
_diffrn_measurement_method \w
_diffrn_radiation_type 'Cu K\a'
_diffrn_radiation_wavelength 1.54187
_diffrn_reflns_av_R_equivalents 0.1018
_diffrn_reflns_limit_h_max 6
_diffrn_reflns_limit_h_min -6
_diffrn_reflns_limit_k_max 18
_diffrn_reflns_limit_k_min -19
_diffrn_reflns_limit_l_max 29
_diffrn_reflns_limit_l_min -31
_diffrn_reflns_number 26462
_diffrn_reflns_theta_full 68.18
_diffrn_reflns_theta_max 68.18
_diffrn_reflns_theta_min 3.24
_diffrn_standards_number 0
_exptl_absorpt_coefficient_mu 0.734
_exptl_absorpt_correction_T_max 0.996
_exptl_absorpt_correction_T_min 0.583
_exptl_absorpt_correction_type multi-scan
_exptl_absorpt_process_details 'ABSCOR (Rigaku, 1995)'
_exptl_crystal_colour orange
_exptl_crystal_density_diffrn 1.202
_exptl_crystal_density_method 'not measured'
_exptl_crystal_description needle
_exptl_crystal_F_000 892.00
_exptl_crystal_size_max 0.110
_exptl_crystal_size_mid 0.005
_exptl_crystal_size_min 0.005
_refine_diff_density_max 0.35
_refine_diff_density_min -0.27
_refine_ls_extinction_method none
_refine_ls_goodness_of_fit_ref 0.919
_refine_ls_hydrogen_treatment constr
_refine_ls_number_parameters 525
_refine_ls_number_reflns 8116
_refine_ls_number_restraints 84
_refine_ls_R_factor_gt 0.0939
_refine_ls_shift/su_max 0.000
_refine_ls_structure_factor_coef Fsqd
_refine_ls_weighting_details 'w = 1/[\s^2^(Fo^2^)+(0.1309P)^2^+0.0000P] where P=(Fo^2^+2Fc^2^)/3'
_refine_ls_weighting_scheme calc
_refine_ls_wR_factor_ref 0.2985
_reflns_number_gt 2876
_reflns_number_total 8116
_reflns_threshold_expression F^2^>2.0\s(F^2^)
_cod_data_source_file c4ra09342a2.cif
_cod_data_source_block GIFU.Univ.
_cod_database_code 7218725

loop_
_symmetry_equiv_pos_site_id
_symmetry_equiv_pos_as_xyz
1 +X,+Y,+Z
2 -X,-Y,-Z

loop_
_atom_site_label
_atom_site_type_symbol
_atom_site_fract_x
_atom_site_fract_y
_atom_site_fract_z
_atom_site_U_iso_or_equiv
_atom_site_adp_type
_atom_site_occupancy
_atom_site_symmetry_multiplicity
_atom_site_calc_flag
_atom_site_refinement_flags
F1 F 1.1826(4) 0.19200(14) 0.07133(8) 0.0734(7) Uani 1 2 d .
F2 F 0.5021(4) 0.24293(14) -0.02396(9) 0.0736(7) Uani 1 2 d .
F3 F 0.5103(4) 0.40572(14) -0.00535(8) 0.0698(7) Uani 1 2 d .
F4 F 0.8711(4) 0.63398(14) 0.07473(8) 0.0732(7) Uani 1 2 d .
F5 F 1.2276(5) 0.68939(15) 0.13106(9) 0.0865(8) Uani 1 2 d .
F6 F 1.5540(5) 0.58252(15) 0.16789(9) 0.0795(7) Uani 1 2 d .
F7 F 1.5417(4) 0.41649(15) 0.15091(8) 0.0750(7) Uani 1 2 d .
N1 N 1.1993(7) 0.3546(2) 0.09257(12) 0.0653(9) Uani 1 2 d .
N2 N 0.8528(6) 0.4687(2) 0.05272(12) 0.0614(9) Uani 1 2 d .
N3 N 0.8502(6) 0.1244(2) 0.01173(12) 0.0631(9) Uani 1 2 d .
C1 C 1.0232(8) 0.3296(3) 0.06386(14) 0.0603(11) Uani 1 2 d .
C2 C 1.0125(8) 0.2430(3) 0.05127(15) 0.0647(11) Uani 1 2 d .
C3 C 0.8438(8) 0.2118(3) 0.02230(15) 0.0609(11) Uani 1 2 d .
C4 C 0.6760(8) 0.2711(3) 0.00385(15) 0.0667(12) Uani 1 2 d .
C5 C 0.6790(8) 0.3540(3) 0.01401(15) 0.0620(11) Uani 1 2 d .
C6 C 0.8532(8) 0.3866(3) 0.04359(14) 0.0594(11) Uani 1 2 d .
C7 C 1.0271(8) 0.4945(3) 0.08156(15) 0.0614(10) Uani 1 2 d .
C8 C 1.0405(8) 0.5808(3) 0.09394(16) 0.0651(10) Uani 1 2 d .
C9 C 1.2129(8) 0.6077(3) 0.12110(16) 0.0656(11) Uani 1 2 d .
C10 C 1.3822(8) 0.5520(3) 0.14081(16) 0.0665(11) Uani 1 2 d .
C11 C 1.3775(8) 0.4690(3) 0.13131(15) 0.0645(11) Uani 1 2 d .
C12 C 1.1998(8) 0.4372(3) 0.10194(15) 0.0627(10) Uani 1 2 d .
C13 C 0.8695(8) 0.1049(3) -0.04399(15) 0.0698(12) Uani 1 2 d .
C14 C 1.0764(8) 0.1468(3) -0.07468(14) 0.0669(11) Uani 1 2 d .
C15 C 1.0848(8) 0.1370(3) -0.13323(15) 0.0722(12) Uani 1 2 d .
C16 C 1.2889(8) 0.1853(3) -0.16173(14) 0.0685(12) Uani 1 2 d .
C17 C 1.2882(8) 0.1864(3) -0.22024(15) 0.0750(13) Uani 1 2 d .
C18 C 1.5004(8) 0.2328(3) -0.24714(15) 0.0779(13) Uani 1 2 d .
C19 C 1.5017(9) 0.2391(3) -0.30564(16) 0.0869(14) Uani 1 2 d .
C20 C 1.7198(9) 0.2835(3) -0.33153(16) 0.0872(15) Uani 1 2 d .
C21 C 1.7251(9) 0.2922(4) -0.38994(17) 0.0950(16) Uani 1 2 d .
C22 C 1.9480(9) 0.3340(4) -0.41500(17) 0.0950(16) Uani 1 2 d .
C23 C 1.9596(10) 0.3440(4) -0.47379(17) 0.1014(17) Uani 1 2 d .
C24 C 2.1848(9) 0.3834(4) -0.49866(17) 0.0984(17) Uani 1 2 d .
C25 C 2.1977(9) 0.3935(4) -0.55657(17) 0.0977(17) Uani 1 2 d .
C26 C 2.4251(9) 0.4316(4) -0.58142(17) 0.0984(17) Uani 1 2 d .
C27 C 2.4372(9) 0.4419(4) -0.63959(17) 0.0993(17) Uani 1 2 d .
C28 C 2.6695(10) 0.4771(4) -0.66440(18) 0.1046(18) Uani 1 2 d .
C29 C 2.6839(10) 0.4859(4) -0.72264(18) 0.1054(18) Uani 1 2 d .
C30 C 2.9198(10) 0.5202(4) -0.7470(2) 0.129(2) Uani 1 2 d .
C31 C 0.6653(7) 0.0785(3) 0.04270(14) 0.0638(11) Uani 1 2 d .
C32 C 0.6638(8) 0.0911(3) 0.10057(14) 0.0717(12) Uani 1 2 d .
C33 C 0.4665(8) 0.0445(3) 0.13171(14) 0.0687(12) Uani 1 2 d .
C34 C 0.4729(8) 0.0528(3) 0.18998(14) 0.0723(12) Uani 1 2 d .
C35 C 0.2645(8) 0.0103(3) 0.22084(15) 0.0742(12) Uani 1 2 d .
C36 C 0.2713(8) 0.0116(3) 0.27931(15) 0.0797(13) Uani 1 2 d .
C37 C 0.0578(9) -0.0303(3) 0.30839(15) 0.0841(14) Uani 1 2 d .
C38 C 0.0619(9) -0.0335(3) 0.36702(16) 0.0877(15) Uani 1 2 d .
C39 C -0.1576(9) -0.0761(3) 0.39442(16) 0.0908(15) Uani 1 2 d .
C40 C -0.1570(9) -0.0819(4) 0.45277(16) 0.0962(16) Uani 1 2 d .
C41 C -0.3767(9) -0.1235(4) 0.47965(16) 0.0947(16) Uani 1 2 d .
C42 C -0.3784(10) -0.1300(4) 0.53791(17) 0.0979(17) Uani 1 2 d .
C43 C -0.5992(10) -0.1701(4) 0.56475(16) 0.0972(16) Uani 1 2 d .
C44 C -0.6007(9) -0.1762(4) 0.62315(17) 0.0951(16) Uani 1 2 d .
C45 C -0.8232(10) -0.2153(4) 0.65029(17) 0.0980(17) Uani 1 2 d .
C46 C -0.8242(10) -0.2211(4) 0.70873(17) 0.1011(17) Uani 1 2 d .
C47 C -1.0490(11) -0.2579(4) 0.73573(19) 0.1105(19) Uani 1 2 d .
C48 C -1.0471(13) -0.2632(4) 0.7948(2) 0.146(3) Uani 1 2 d .
H13A H 0.71456 0.12236 -0.05817 0.0838 Uiso 1 2 calc R
H13B H 0.89176 0.0437 -0.0483 0.0838 Uiso 1 2 calc R
H14A H 1.23195 0.12393 -0.06313 0.0802 Uiso 1 2 calc R
H14B H 1.06534 0.20709 -0.06656 0.0802 Uiso 1 2 calc R
H15A H 1.10821 0.07708 -0.142 0.0866 Uiso 1 2 calc R
H15B H 0.9268 0.15696 -0.14501 0.0866 Uiso 1 2 calc R
H16A H 1.27679 0.2436 -0.14928 0.0822 Uiso 1 2 calc R
H16B H 1.44714 0.16063 -0.15275 0.0822 Uiso 1 2 calc R
H17A H 1.13322 0.21311 -0.22955 0.0900 Uiso 1 2 calc R
H17B H 1.29565 0.12817 -0.23287 0.0900 Uiso 1 2 calc R
H18A H 1.4969 0.28999 -0.23293 0.0934 Uiso 1 2 calc R
H18B H 1.65456 0.2044 -0.23875 0.0934 Uiso 1 2 calc R
H19A H 1.50064 0.18208 -0.31994 0.1043 Uiso 1 2 calc R
H19B H 1.35044 0.26928 -0.31421 0.1043 Uiso 1 2 calc R
H20A H 1.8704 0.25263 -0.32319 0.1047 Uiso 1 2 calc R
H20B H 1.72213 0.33994 -0.31651 0.1047 Uiso 1 2 calc R
H21A H 1.71754 0.23599 -0.40502 0.1140 Uiso 1 2 calc R
H21B H 1.57779 0.32493 -0.39838 0.1140 Uiso 1 2 calc R
H22A H 2.09469 0.30117 -0.40631 0.1140 Uiso 1 2 calc R
H22B H 1.95521 0.39002 -0.39961 0.1140 Uiso 1 2 calc R
H23A H 1.94784 0.28815 -0.48915 0.1217 Uiso 1 2 calc R
H23B H 1.81547 0.37819 -0.48245 0.1217 Uiso 1 2 calc R
H24A H 2.32882 0.34919 -0.48994 0.1181 Uiso 1 2 calc R
H24B H 2.19651 0.43921 -0.48323 0.1181 Uiso 1 2 calc R
H25A H 2.183 0.33789 -0.57198 0.1173 Uiso 1 2 calc R
H25B H 2.05532 0.42865 -0.56526 0.1173 Uiso 1 2 calc R
H26A H 2.56744 0.39643 -0.57284 0.1181 Uiso 1 2 calc R
H26B H 2.44003 0.48721 -0.56596 0.1181 Uiso 1 2 calc R
H27A H 2.41579 0.38673 -0.65502 0.1192 Uiso 1 2 calc R
H27B H 2.29863 0.47901 -0.64814 0.1192 Uiso 1 2 calc R
H28A H 2.80828 0.44058 -0.65527 0.1255 Uiso 1 2 calc R
H28B H 2.68922 0.53273 -0.64944 0.1255 Uiso 1 2 calc R
H29A H 2.66236 0.43045 -0.73768 0.1265 Uiso 1 2 calc R
H29B H 2.54692 0.52316 -0.73185 0.1265 Uiso 1 2 calc R
H30A H 2.9326 0.57808 -0.736 0.1550 Uiso 1 2 calc R
H30B H 2.9217 0.51835 -0.7847 0.1550 Uiso 1 2 calc R
H30C H 3.05783 0.48637 -0.73595 0.1550 Uiso 1 2 calc R
H31A H 0.69164 0.01826 0.03522 0.0765 Uiso 1 2 calc R
H31B H 0.50298 0.09587 0.03199 0.0765 Uiso 1 2 calc R
H32A H 0.82434 0.0723 0.1116 0.0860 Uiso 1 2 calc R
H32B H 0.64087 0.15142 0.10814 0.0860 Uiso 1 2 calc R
H33A H 0.48368 -0.01539 0.12256 0.0824 Uiso 1 2 calc R
H33B H 0.30557 0.06562 0.12208 0.0824 Uiso 1 2 calc R
H34A H 0.62949 0.02835 0.19999 0.0867 Uiso 1 2 calc R
H34B H 0.46604 0.11282 0.19893 0.0867 Uiso 1 2 calc R
H35A H 0.26476 -0.04863 0.20966 0.0890 Uiso 1 2 calc R
H35B H 0.10894 0.03746 0.21222 0.0890 Uiso 1 2 calc R
H36A H 0.42455 -0.01682 0.28829 0.0956 Uiso 1 2 calc R
H36B H 0.27282 0.07027 0.29074 0.0956 Uiso 1 2 calc R
H37A H 0.0527 -0.08808 0.29558 0.1010 Uiso 1 2 calc R
H37B H -0.09445 -0.00036 0.30016 0.1010 Uiso 1 2 calc R
H38A H 0.06611 0.02414 0.38016 0.1053 Uiso 1 2 calc R
H38B H 0.21299 -0.06383 0.37559 0.1053 Uiso 1 2 calc R
H39A H -0.30798 -0.04512 0.38612 0.1090 Uiso 1 2 calc R
H39B H -0.16321 -0.13326 0.38053 0.1090 Uiso 1 2 calc R
H40A H -0.00754 -0.11342 0.46113 0.1154 Uiso 1 2 calc R
H40B H -0.1499 -0.0248 0.46668 0.1154 Uiso 1 2 calc R
H41A H -0.52582 -0.0918 0.47128 0.1136 Uiso 1 2 calc R
H41B H -0.38394 -0.18042 0.46552 0.1136 Uiso 1 2 calc R
H42A H -0.23074 -0.16261 0.54627 0.1175 Uiso 1 2 calc R
H42B H -0.36812 -0.07321 0.55198 0.1175 Uiso 1 2 calc R
H43A H -0.60907 -0.22707 0.55082 0.1166 Uiso 1 2 calc R
H43B H -0.74696 -0.13772 0.55628 0.1166 Uiso 1 2 calc R
H44A H -0.45406 -0.20927 0.63158 0.1141 Uiso 1 2 calc R
H44B H -0.58835 -0.11933 0.63701 0.1141 Uiso 1 2 calc R
H45A H -0.8354 -0.27217 0.6365 0.1176 Uiso 1 2 calc R
H45B H -0.96987 -0.18224 0.64184 0.1176 Uiso 1 2 calc R
H46A H -0.67999 -0.25547 0.7172 0.1213 Uiso 1 2 calc R
H46B H -0.80741 -0.1644 0.72245 0.1213 Uiso 1 2 calc R
H47A H -1.06578 -0.31476 0.72219 0.1326 Uiso 1 2 calc R
H47B H -1.19351 -0.22366 0.72733 0.1326 Uiso 1 2 calc R
H48A H -0.91053 -0.29989 0.80364 0.1756 Uiso 1 2 calc R
H48B H -1.20075 -0.28572 0.80995 0.1756 Uiso 1 2 calc R
H48C H -1.02883 -0.20728 0.80863 0.1756 Uiso 1 2 calc R

loop_
_atom_site_aniso_label
_atom_site_aniso_U_11
_atom_site_aniso_U_22
_atom_site_aniso_U_33
_atom_site_aniso_U_12
_atom_site_aniso_U_13
_atom_site_aniso_U_23
F1 0.0807(17) 0.0715(16) 0.0677(14) 0.0077(13) -0.0097(13) -0.0025(12)
F2 0.0775(16) 0.0732(16) 0.0709(15) 0.0005(13) -0.0123(13) -0.0041(13)
F3 0.0727(16) 0.0707(15) 0.0654(14) 0.0037(13) -0.0055(12) 0.0001(12)
F4 0.0801(16) 0.0654(15) 0.0728(15) 0.0028(13) -0.0023(13) -0.0002(12)
F5 0.0975(19) 0.0764(17) 0.0871(17) -0.0054(14) -0.0135(14) -0.0090(14)
F6 0.0873(18) 0.0832(17) 0.0690(15) -0.0070(14) -0.0106(14) -0.0065(13)
F7 0.0782(17) 0.0840(16) 0.0627(14) 0.0038(13) -0.0089(12) 0.0006(13)
N1 0.083(3) 0.061(2) 0.051(2) -0.0032(19) 0.0005(19) -0.0040(18)
N2 0.073(2) 0.058(2) 0.052(2) -0.0019(19) 0.0048(18) 0.0009(17)
N3 0.077(2) 0.060(2) 0.051(2) -0.0073(19) 0.0027(18) -0.0050(17)
C1 0.067(3) 0.069(3) 0.045(2) -0.004(2) -0.003(2) 0.001(2)
C2 0.071(3) 0.070(3) 0.051(2) 0.005(2) 0.001(2) 0.005(2)
C3 0.068(3) 0.065(3) 0.049(2) -0.003(2) -0.003(2) 0.003(2)
C4 0.067(3) 0.083(3) 0.051(3) -0.006(3) -0.012(2) -0.003(2)
C5 0.068(3) 0.066(3) 0.052(2) 0.003(2) -0.005(2) 0.006(2)
C6 0.064(3) 0.068(3) 0.047(2) -0.002(2) -0.003(2) 0.004(2)
C7 0.063(3) 0.074(3) 0.048(2) -0.007(2) -0.007(2) 0.002(2)
C8 0.069(3) 0.063(2) 0.062(2) -0.005(2) 0.003(2) 0.007(2)
C9 0.071(3) 0.065(2) 0.062(2) -0.014(2) -0.006(2) -0.002(2)
C10 0.066(3) 0.081(3) 0.055(2) -0.013(2) -0.011(2) -0.003(2)
C11 0.074(3) 0.074(3) 0.045(2) 0.003(2) -0.005(2) 0.006(2)
C12 0.067(3) 0.074(3) 0.048(2) -0.006(2) -0.007(2) 0.003(2)
C13 0.087(3) 0.067(3) 0.054(3) 0.001(2) 0.001(2) -0.004(2)
C14 0.072(3) 0.071(3) 0.056(3) -0.003(2) 0.004(2) -0.003(2)
C15 0.086(3) 0.075(3) 0.055(3) 0.005(3) -0.005(2) 0.001(2)
C16 0.074(3) 0.077(3) 0.053(2) -0.005(2) 0.003(2) 0.003(2)
C17 0.076(3) 0.091(3) 0.058(3) -0.007(3) -0.001(2) -0.001(2)
C18 0.078(3) 0.102(4) 0.051(3) -0.008(3) 0.005(2) 0.003(2)
C19 0.081(3) 0.119(4) 0.060(3) -0.011(3) 0.004(3) 0.006(3)
C20 0.091(4) 0.115(4) 0.054(3) -0.009(3) -0.001(3) 0.008(3)
C21 0.085(3) 0.139(5) 0.060(3) -0.011(3) 0.005(3) 0.009(3)
C22 0.089(4) 0.134(5) 0.061(3) -0.015(3) 0.003(3) 0.011(3)
C23 0.095(4) 0.146(5) 0.061(3) -0.009(4) 0.003(3) 0.014(3)
C24 0.084(4) 0.146(5) 0.064(3) -0.015(3) 0.003(3) 0.019(3)
C25 0.094(4) 0.139(5) 0.058(3) -0.007(4) 0.004(3) 0.011(3)
C26 0.087(4) 0.142(5) 0.065(3) -0.012(3) 0.007(3) 0.015(3)
C27 0.084(4) 0.149(5) 0.063(3) -0.001(4) 0.004(3) 0.014(3)
C28 0.096(4) 0.145(5) 0.070(3) -0.010(4) 0.006(3) 0.024(3)
C29 0.086(4) 0.159(5) 0.067(3) 0.005(4) 0.011(3) 0.025(3)
C30 0.094(4) 0.208(7) 0.081(4) -0.004(4) 0.011(3) 0.034(4)
C31 0.061(3) 0.067(3) 0.061(3) -0.006(2) 0.004(2) 0.003(2)
C32 0.089(3) 0.074(3) 0.050(3) 0.003(3) 0.005(2) 0.003(2)
C33 0.084(3) 0.071(3) 0.049(2) 0.005(2) -0.001(2) 0.003(2)
C34 0.077(3) 0.084(3) 0.054(3) -0.001(3) 0.004(2) 0.003(2)
C35 0.087(3) 0.082(3) 0.053(3) -0.006(3) -0.004(2) 0.001(2)
C36 0.079(3) 0.102(4) 0.056(3) -0.009(3) 0.004(2) 0.003(2)
C37 0.091(4) 0.110(4) 0.051(3) -0.005(3) 0.000(3) -0.002(3)
C38 0.085(3) 0.124(4) 0.054(3) -0.013(3) -0.001(3) 0.001(3)
C39 0.081(3) 0.135(4) 0.056(3) -0.019(3) 0.005(3) 0.006(3)
C40 0.095(4) 0.138(5) 0.055(3) -0.012(4) 0.001(3) 0.003(3)
C41 0.088(3) 0.135(5) 0.058(3) -0.013(3) 0.011(3) 0.001(3)
C42 0.099(4) 0.135(5) 0.057(3) -0.019(4) 0.009(3) 0.005(3)
C43 0.095(4) 0.136(5) 0.058(3) -0.013(3) 0.005(3) 0.007(3)
C44 0.086(4) 0.138(5) 0.060(3) -0.018(3) 0.007(3) 0.006(3)
C45 0.093(4) 0.137(5) 0.061(3) -0.005(3) 0.005(3) 0.011(3)
C46 0.099(4) 0.129(5) 0.070(3) 0.002(4) 0.014(3) 0.010(3)
C47 0.105(4) 0.139(5) 0.081(4) 0.015(4) 0.016(3) 0.024(3)
C48 0.166(6) 0.177(6) 0.086(4) 0.032(5) 0.021(4) 0.037(4)

loop_
_atom_type_symbol
_atom_type_description
_atom_type_scat_dispersion_real
_atom_type_scat_dispersion_imag
_atom_type_scat_source
C C 0.0181 0.0091
;
International Tables for Crystallography
(1992, Vol. C, Tables 4.2.6.8 and 6.1.1.4)
;
H H 0.0000 0.0000
;
International Tables for Crystallography
(1992, Vol. C, Table 6.1.1.4)
;
F F 0.0727 0.0534
;
International Tables for Crystallography
(1992, Vol. C, Tables 4.2.6.8 and 6.1.1.4)
;
N N 0.0311 0.0180
;
International Tables for Crystallography
(1992, Vol. C, Tables 4.2.6.8 and 6.1.1.4)
;

loop_
_geom_angle_atom_site_label_1
_geom_angle_atom_site_label_2
_geom_angle_atom_site_label_3
_geom_angle
_geom_angle_publ_flag
C1 N1 C12 115.9(4) yes
C6 N2 C7 116.2(3) yes
C3 N3 C13 113.6(3) yes
C3 N3 C31 114.0(3) yes
C13 N3 C31 114.3(3) yes
N1 C1 C2 119.5(4) yes
N1 C1 C6 122.3(4) yes
C2 C1 C6 118.2(4) yes
F1 C2 C1 115.1(4) yes
F1 C2 C3 120.9(4) yes
C1 C2 C3 123.9(4) yes
N3 C3 C2 119.4(4) yes
N3 C3 C4 125.0(4) yes
C2 C3 C4 115.5(4) yes
F2 C4 C3 117.7(4) yes
F2 C4 C5 119.1(4) yes
C3 C4 C5 123.2(4) yes
F3 C5 C4 118.7(4) yes
F3 C5 C6 119.7(4) yes
C4 C5 C6 121.6(4) yes
N2 C6 C1 122.2(4) yes
N2 C6 C5 120.3(4) yes
C1 C6 C5 117.6(4) yes
N2 C7 C8 120.5(4) yes
N2 C7 C12 121.9(4) yes
C8 C7 C12 117.6(4) yes
F4 C8 C7 116.4(4) yes
F4 C8 C9 122.0(4) yes
C7 C8 C9 121.5(4) yes
F5 C9 C8 120.8(4) yes
F5 C9 C10 118.2(4) yes
C8 C9 C10 121.0(4) yes
F6 C10 C9 118.6(4) yes
F6 C10 C11 120.8(4) yes
C9 C10 C11 120.6(4) yes
F7 C11 C10 119.6(4) yes
F7 C11 C12 119.7(4) yes
C10 C11 C12 120.7(4) yes
N1 C12 C7 121.6(4) yes
N1 C12 C11 119.8(4) yes
C7 C12 C11 118.5(4) yes
N3 C13 C14 113.6(3) yes
C13 C14 C15 115.4(4) yes
C14 C15 C16 112.3(4) yes
C15 C16 C17 114.7(4) yes
C16 C17 C18 112.9(4) yes
C17 C18 C19 114.9(4) yes
C18 C19 C20 113.7(4) yes
C19 C20 C21 115.2(4) yes
C20 C21 C22 114.2(4) yes
C21 C22 C23 115.7(4) yes
C22 C23 C24 115.5(4) yes
C23 C24 C25 115.8(4) yes
C24 C25 C26 115.7(4) yes
C25 C26 C27 115.6(4) yes
C26 C27 C28 115.2(4) yes
C27 C28 C29 115.3(4) yes
C28 C29 C30 114.6(5) yes
N3 C31 C32 114.4(3) yes
C31 C32 C33 113.3(4) yes
C32 C33 C34 113.6(4) yes
C33 C34 C35 113.2(4) yes
C34 C35 C36 115.4(4) yes
C35 C36 C37 113.5(4) yes
C36 C37 C38 115.4(4) yes
C37 C38 C39 113.2(4) yes
C38 C39 C40 114.6(4) yes
C39 C40 C41 114.2(4) yes
C40 C41 C42 114.8(4) yes
C41 C42 C43 114.8(4) yes
C42 C43 C44 114.7(4) yes
C43 C44 C45 114.9(4) yes
C44 C45 C46 114.7(4) yes
C45 C46 C47 114.6(4) yes
C46 C47 C48 113.8(5) yes
N3 C13 H13A 108.853 no
N3 C13 H13B 108.855 no
C14 C13 H13A 108.842 no
C14 C13 H13B 108.854 no
H13A C13 H13B 107.715 no
C13 C14 H14A 108.442 no
C13 C14 H14B 108.441 no
C15 C14 H14A 108.425 no
C15 C14 H14B 108.434 no
H14A C14 H14B 107.482 no
C14 C15 H15A 109.149 no
C14 C15 H15B 109.150 no
C16 C15 H15A 109.130 no
C16 C15 H15B 109.129 no
H15A C15 H15B 107.851 no
C15 C16 H16A 108.584 no
C15 C16 H16B 108.577 no
C17 C16 H16A 108.571 no
C17 C16 H16B 108.579 no
H16A C16 H16B 107.557 no
C16 C17 H17A 109.008 no
C16 C17 H17B 109.004 no
C18 C17 H17A 109.023 no
C18 C17 H17B 109.019 no
H17A C17 H17B 107.803 no
C17 C18 H18A 108.533 no
C17 C18 H18B 108.540 no
C19 C18 H18A 108.535 no
C19 C18 H18B 108.526 no
H18A C18 H18B 107.534 no
C18 C19 H19A 108.816 no
C18 C19 H19B 108.825 no
C20 C19 H19A 108.827 no
C20 C19 H19B 108.826 no
H19A C19 H19B 107.692 no
C19 C20 H20A 108.481 no
C19 C20 H20B 108.480 no
C21 C20 H20A 108.484 no
C21 C20 H20B 108.468 no
H20A C20 H20B 107.498 no
C20 C21 H21A 108.704 no
C20 C21 H21B 108.718 no
C22 C21 H21A 108.708 no
C22 C21 H21B 108.705 no
H21A C21 H21B 107.625 no
C21 C22 H22A 108.352 no
C21 C22 H22B 108.349 no
C23 C22 H22A 108.360 no
C23 C22 H22B 108.366 no
H22A C22 H22B 107.432 no
C22 C23 H23A 108.411 no
C22 C23 H23B 108.407 no
C24 C23 H23A 108.408 no
C24 C23 H23B 108.406 no
H23A C23 H23B 107.460 no
C23 C24 H24A 108.320 no
C23 C24 H24B 108.326 no
C25 C24 H24A 108.335 no
C25 C24 H24B 108.330 no
H24A C24 H24B 107.415 no
C24 C25 H25A 108.350 no
C24 C25 H25B 108.353 no
C26 C25 H25A 108.362 no
C26 C25 H25B 108.364 no
H25A C25 H25B 107.446 no
C25 C26 H26A 108.399 no
C25 C26 H26B 108.391 no
C27 C26 H26A 108.379 no
C27 C26 H26B 108.379 no
H26A C26 H26B 107.456 no
C26 C27 H27A 108.462 no
C26 C27 H27B 108.463 no
C28 C27 H27A 108.471 no
C28 C27 H27B 108.476 no
H27A C27 H27B 107.492 no
C27 C28 H28A 108.449 no
C27 C28 H28B 108.447 no
C29 C28 H28A 108.441 no
C29 C28 H28B 108.454 no
H28A C28 H28B 107.483 no
C28 C29 H29A 108.618 no
C28 C29 H29B 108.609 no
C30 C29 H29A 108.610 no
C30 C29 H29B 108.608 no
H29A C29 H29B 107.578 no
C29 C30 H30A 109.461 no
C29 C30 H30B 109.478 no
C29 C30 H30C 109.462 no
H30A C30 H30B 109.480 no
H30A C30 H30C 109.461 no
H30B C30 H30C 109.485 no
N3 C31 H31A 108.667 no
N3 C31 H31B 108.655 no
C32 C31 H31A 108.648 no
C32 C31 H31B 108.654 no
H31A C31 H31B 107.607 no
C31 C32 H32A 108.905 no
C31 C32 H32B 108.901 no
C33 C32 H32A 108.915 no
C33 C32 H32B 108.908 no
H32A C32 H32B 107.734 no
C32 C33 H33A 108.840 no
C32 C33 H33B 108.849 no
C34 C33 H33A 108.833 no
C34 C33 H33B 108.835 no
H33A C33 H33B 107.701 no
C33 C34 H34A 108.945 no
C33 C34 H34B 108.936 no
C35 C34 H34A 108.958 no
C35 C34 H34B 108.952 no
H34A C34 H34B 107.760 no
C34 C35 H35A 108.424 no
C34 C35 H35B 108.432 no
C36 C35 H35A 108.422 no
C36 C35 H35B 108.421 no
H35A C35 H35B 107.477 no
C35 C36 H36A 108.877 no
C35 C36 H36B 108.886 no
C37 C36 H36A 108.879 no
C37 C36 H36B 108.874 no
H36A C36 H36B 107.715 no
C36 C37 H37A 108.439 no
C36 C37 H37B 108.432 no
C38 C37 H37A 108.436 no
C38 C37 H37B 108.432 no
H37A C37 H37B 107.484 no
C37 C38 H38A 108.930 no
C37 C38 H38B 108.938 no
C39 C38 H38A 108.947 no
C39 C38 H38B 108.940 no
H38A C38 H38B 107.755 no
C38 C39 H39A 108.615 no
C38 C39 H39B 108.612 no
C40 C39 H39A 108.622 no
C40 C39 H39B 108.629 no
H39A C39 H39B 107.572 no
C39 C40 H40A 108.713 no
C39 C40 H40B 108.708 no
C41 C40 H40A 108.707 no
C41 C40 H40B 108.716 no
H40A C40 H40B 107.629 no
C40 C41 H41A 108.560 no
C40 C41 H41B 108.565 no
C42 C41 H41A 108.558 no
C42 C41 H41B 108.546 no
H41A C41 H41B 107.542 no
C41 C42 H42A 108.553 no
C41 C42 H42B 108.540 no
C43 C42 H42A 108.568 no
C43 C42 H42B 108.565 no
H42A C42 H42B 107.548 no
C42 C43 H43A 108.597 no
C42 C43 H43B 108.602 no
C44 C43 H43A 108.598 no
C44 C43 H43B 108.604 no
H43A C43 H43B 107.555 no
C43 C44 H44A 108.545 no
C43 C44 H44B 108.560 no
C45 C44 H44A 108.548 no
C45 C44 H44B 108.543 no
H44A C44 H44B 107.534 no
C44 C45 H45A 108.579 no
C44 C45 H45B 108.580 no
C46 C45 H45A 108.584 no
C46 C45 H45B 108.590 no
H45A C45 H45B 107.552 no
C45 C46 H46A 108.618 no
C45 C46 H46B 108.616 no
C47 C46 H46A 108.619 no
C47 C46 H46B 108.622 no
H46A C46 H46B 107.584 no
C46 C47 H47A 108.783 no
C46 C47 H47B 108.786 no
C48 C47 H47A 108.795 no
C48 C47 H47B 108.794 no
H47A C47 H47B 107.664 no
C47 C48 H48A 109.469 no
C47 C48 H48B 109.475 no
C47 C48 H48C 109.472 no
H48A C48 H48B 109.466 no
H48A C48 H48C 109.472 no
H48B C48 H48C 109.474 no

loop_
_geom_bond_atom_site_label_1
_geom_bond_atom_site_label_2
_geom_bond_distance
_geom_bond_publ_flag
F1 C2 1.357(5) yes
F2 C4 1.345(5) yes
F3 C5 1.351(5) yes
F4 C8 1.365(5) yes
F5 C9 1.345(5) yes
F6 C10 1.339(5) yes
F7 C11 1.344(5) yes
N1 C1 1.351(6) yes
N1 C12 1.350(6) yes
N2 C6 1.339(5) yes
N2 C7 1.350(5) yes
N3 C3 1.429(5) yes
N3 C13 1.477(5) yes
N3 C31 1.456(5) yes
C1 C2 1.433(6) yes
C1 C6 1.417(6) yes
C2 C3 1.360(6) yes
C3 C4 1.412(6) yes
C4 C5 1.357(7) yes
C5 C6 1.402(6) yes
C7 C8 1.430(6) yes
C7 C12 1.430(6) yes
C8 C9 1.320(7) yes
C9 C10 1.394(6) yes
C10 C11 1.357(7) yes
C11 C12 1.408(6) yes
C13 C14 1.506(6) yes
C14 C15 1.527(5) yes
C15 C16 1.521(6) yes
C16 C17 1.520(5) yes
C17 C18 1.521(6) yes
C18 C19 1.521(6) yes
C19 C20 1.520(7) yes
C20 C21 1.520(6) yes
C21 C22 1.513(7) yes
C22 C23 1.530(6) yes
C23 C24 1.503(7) yes
C24 C25 1.507(6) yes
C25 C26 1.504(7) yes
C26 C27 1.514(6) yes
C27 C28 1.506(7) yes
C28 C29 1.513(7) yes
C29 C30 1.512(8) yes
C31 C32 1.518(5) yes
C32 C33 1.511(6) yes
C33 C34 1.524(5) yes
C34 C35 1.519(6) yes
C35 C36 1.523(6) yes
C36 C37 1.513(6) yes
C37 C38 1.526(6) yes
C38 C39 1.527(7) yes
C39 C40 1.518(6) yes
C40 C41 1.515(7) yes
C41 C42 1.515(6) yes
C42 C43 1.508(7) yes
C43 C44 1.518(6) yes
C44 C45 1.511(7) yes
C45 C46 1.519(6) yes
C46 C47 1.504(8) yes
C47 C48 1.538(7) yes
C13 H13A 0.990 no
C13 H13B 0.990 no
C14 H14A 0.990 no
C14 H14B 0.990 no
C15 H15A 0.990 no
C15 H15B 0.990 no
C16 H16A 0.990 no
C16 H16B 0.990 no
C17 H17A 0.990 no
C17 H17B 0.990 no
C18 H18A 0.990 no
C18 H18B 0.990 no
C19 H19A 0.990 no
C19 H19B 0.990 no
C20 H20A 0.990 no
C20 H20B 0.990 no
C21 H21A 0.990 no
C21 H21B 0.990 no
C22 H22A 0.990 no
C22 H22B 0.990 no
C23 H23A 0.990 no
C23 H23B 0.990 no
C24 H24A 0.990 no
C24 H24B 0.990 no
C25 H25A 0.990 no
C25 H25B 0.990 no
C26 H26A 0.990 no
C26 H26B 0.990 no
C27 H27A 0.990 no
C27 H27B 0.990 no
C28 H28A 0.990 no
C28 H28B 0.990 no
C29 H29A 0.990 no
C29 H29B 0.990 no
C30 H30A 0.980 no
C30 H30B 0.980 no
C30 H30C 0.980 no
C31 H31A 0.990 no
C31 H31B 0.990 no
C32 H32A 0.990 no
C32 H32B 0.990 no
C33 H33A 0.990 no
C33 H33B 0.990 no
C34 H34A 0.990 no
C34 H34B 0.990 no
C35 H35A 0.990 no
C35 H35B 0.990 no
C36 H36A 0.990 no
C36 H36B 0.990 no
C37 H37A 0.990 no
C37 H37B 0.990 no
C38 H38A 0.990 no
C38 H38B 0.990 no
C39 H39A 0.990 no
C39 H39B 0.990 no
C40 H40A 0.990 no
C40 H40B 0.990 no
C41 H41A 0.990 no
C41 H41B 0.990 no
C42 H42A 0.990 no
C42 H42B 0.990 no
C43 H43A 0.990 no
C43 H43B 0.990 no
C44 H44A 0.990 no
C44 H44B 0.990 no
C45 H45A 0.990 no
C45 H45B 0.990 no
C46 H46A 0.990 no
C46 H46B 0.990 no
C47 H47A 0.990 no
C47 H47B 0.990 no
C48 H48A 0.980 no
C48 H48B 0.980 no
C48 H48C 0.980 no

loop_
_geom_contact_atom_site_label_1
_geom_contact_atom_site_label_2
_geom_contact_distance
_geom_contact_publ_flag
_geom_contact_site_symmetry_2
F1 N1 2.676(4) no .
F1 N3 2.761(4) no .
F1 C31 3.575(5) no .
F1 C32 3.360(5) no .
F2 F3 2.661(3) no .
F2 N3 2.858(4) no .
F2 C2 3.568(5) no .
F2 C13 2.960(5) no .
F2 C31 3.282(5) no .
F3 N2 2.746(4) no .
F4 F5 2.733(4) no .
F4 N2 2.724(4) no .
F5 F6 2.672(4) no .
F5 C11 3.597(5) no .
F6 F7 2.706(3) no .
F6 C8 3.563(5) no .
F7 N1 2.744(4) no .
N1 N2 2.851(5) no .
C1 C4 2.770(6) no .
C1 C7 2.689(6) no .
C1 C11 3.592(6) no .
C2 C5 2.743(6) no .
C2 C13 3.498(6) no .
C2 C31 3.335(6) no .
C2 C32 3.332(6) no .
C3 C6 2.864(6) no .
C3 C14 2.904(5) no .
C3 C32 2.926(6) no .
C4 C13 3.064(6) no .
C4 C14 3.454(6) no .
C4 C31 3.240(6) no .
C5 C7 3.584(6) no .
C6 C12 2.696(6) no .
C7 C10 2.785(6) no .
C8 C11 2.765(6) no .
C9 C12 2.786(6) no .
F1 F2 3.027(3) no 1_655
F1 C4 3.379(5) no 1_655
F1 C31 3.200(4) no 1_655
F1 C32 3.201(5) no 1_655
F1 C33 3.256(5) no 1_655
F2 F1 3.027(3) no 1_455
F2 F4 3.163(3) no 2_665
F2 F5 3.231(3) no 2_765
F2 C1 3.575(4) no 1_455
F2 C2 3.183(5) no 1_455
F2 C14 3.238(5) no 1_455
F3 F3 3.035(3) no 2_665
F3 F4 2.980(3) no 2_665
F3 N1 3.057(4) no 1_455
F3 N2 3.110(4) no 2_665
F3 C1 3.353(5) no 1_455
F3 C7 3.590(4) no 1_455
F3 C7 3.507(5) no 2_765
F3 C8 3.234(5) no 2_765
F3 C9 3.250(5) no 2_765
F3 C10 3.577(5) no 2_765
F3 C12 3.169(4) no 1_455
F4 F2 3.163(3) no 2_665
F4 F3 2.980(3) no 2_665
F4 F6 2.981(3) no 1_455
F4 C4 3.464(5) no 2_765
F4 C5 3.237(5) no 2_765
F4 C6 3.315(4) no 2_765
F4 C10 3.362(5) no 1_455
F4 C14 3.537(5) no 2_765
F5 F2 3.231(3) no 2_765
F5 C4 3.550(5) no 2_765
F5 C14 3.449(5) no 2_765
F5 C15 3.216(5) no 2_765
F5 C16 3.458(5) no 2_765
F5 C16 3.547(5) no 2_865
F6 F4 2.981(3) no 1_655
F6 C7 3.540(5) no 1_655
F6 C8 3.151(5) no 1_655
F6 C29 3.347(6) no 1_456
F6 C30 3.251(6) no 1_456
F7 N2 3.068(4) no 1_655
F7 C1 3.575(4) no 1_655
F7 C6 3.168(4) no 1_655
F7 C7 3.360(5) no 1_655
N1 F3 3.057(4) no 1_655
N1 C4 3.562(5) no 1_655
N1 C5 3.188(5) no 1_655
N1 C48 3.311(6) no 2_556
N2 F3 3.110(4) no 2_665
N2 F7 3.068(4) no 1_455
N2 N2 3.225(4) no 2_765
N2 C7 3.539(5) no 2_765
N2 C10 3.530(5) no 1_455
N2 C11 3.170(5) no 1_455
C1 F2 3.575(4) no 1_655
C1 F3 3.353(5) no 1_655
C1 F7 3.575(4) no 1_455
C2 F2 3.183(5) no 1_655
C4 F1 3.379(5) no 1_455
C4 F4 3.464(5) no 2_765
C4 F5 3.550(5) no 2_765
C4 N1 3.562(5) no 1_455
C5 F4 3.237(5) no 2_765
C5 N1 3.188(5) no 1_455
C5 C8 3.258(6) no 2_765
C5 C9 3.557(6) no 2_765
C5 C12 3.558(6) no 1_455
C6 F4 3.315(4) no 2_765
C6 F7 3.168(4) no 1_455
C6 C11 3.538(6) no 1_455
C7 F3 3.590(4) no 1_655
C7 F3 3.507(5) no 2_765
C7 F6 3.540(5) no 1_455
C7 F7 3.360(5) no 1_455
C7 N2 3.539(5) no 2_765
C8 F3 3.234(5) no 2_765
C8 F6 3.151(5) no 1_455
C8 C5 3.258(6) no 2_765
C9 F3 3.250(5) no 2_765
C9 C5 3.557(6) no 2_765
C10 F3 3.577(5) no 2_765
C10 F4 3.362(5) no 1_655
C10 N2 3.530(5) no 1_655
C11 N2 3.170(5) no 1_655
C11 C6 3.538(6) no 1_655
C12 F3 3.169(4) no 1_655
C12 C5 3.558(6) no 1_655
C14 F2 3.238(5) no 1_655
C14 F4 3.537(5) no 2_765
C14 F5 3.449(5) no 2_765
C15 F5 3.216(5) no 2_765
C16 F5 3.458(5) no 2_765
C16 F5 3.547(5) no 2_865
C29 F6 3.347(6) no 1_654
C30 F6 3.251(6) no 1_654
C31 F1 3.200(4) no 1_455
C32 F1 3.201(5) no 1_455
C33 F1 3.256(5) no 1_455
C48 N1 3.311(6) no 2_556
F1 H32A 2.9220 no .
F1 H32B 3.1395 no .
F2 H13A 2.3598 no .
F2 H14B 3.2306 no .
F2 H31B 2.7576 no .
N3 H14A 2.7308 no .
N3 H14B 2.6315 no .
N3 H32A 2.7105 no .
N3 H32B 2.6917 no .
C2 H14B 3.1051 no .
C2 H32A 3.2943 no .
C2 H32B 2.8566 no .
C3 H13A 2.7086 no .
C3 H13B 3.2629 no .
C3 H14A 3.2327 no .
C3 H14B 2.5110 no .
C3 H31A 3.2503 no .
C3 H31B 2.6848 no .
C3 H32A 3.2044 no .
C3 H32B 2.5968 no .
C4 H13A 2.8809 no .
C4 H14B 2.8556 no .
C4 H31B 3.0610 no .
C4 H32B 3.3003 no .
C13 H15A 2.7886 no .
C13 H15B 2.7403 no .
C13 H31A 2.6077 no .
C13 H31B 2.6984 no .
C14 H16A 2.6576 no .
C14 H16B 2.7573 no .
C15 H13A 2.7054 no .
C15 H13B 2.8040 no .
C15 H17A 2.7684 no .
C15 H17B 2.7410 no .
C16 H14A 2.7301 no .
C16 H14B 2.6793 no .
C16 H18A 2.6923 no .
C16 H18B 2.7300 no .
C17 H15A 2.8066 no .
C17 H15B 2.7107 no .
C17 H19A 2.7431 no .
C17 H19B 2.7679 no .
C18 H16A 2.7256 no .
C18 H16B 2.6975 no .
C18 H20A 2.7314 no .
C18 H20B 2.7174 no .
C19 H17A 2.7415 no .
C19 H17B 2.7780 no .
C19 H21A 2.7418 no .
C19 H21B 2.7692 no .
C20 H18A 2.7385 no .
C20 H18B 2.7132 no .
C20 H22A 2.7240 no .
C20 H22B 2.7232 no .
C21 H19A 2.7647 no .
C21 H19B 2.7508 no .
C21 H23A 2.7515 no .
C21 H23B 2.7733 no .
C22 H20A 2.7143 no .
C22 H20B 2.7417 no .
C22 H24A 2.7448 no .
C22 H24B 2.7446 no .
C23 H21A 2.7650 no .
C23 H21B 2.7641 no .
C23 H25A 2.7297 no .
C23 H25B 2.7438 no .
C24 H22A 2.7406 no .
C24 H22B 2.7625 no .
C24 H26A 2.7357 no .
C24 H26B 2.7334 no .
C25 H23A 2.7372 no .
C25 H23B 2.7369 no .
C25 H27A 2.7258 no .
C25 H27B 2.7564 no .
C26 H24A 2.7270 no .
C26 H24B 2.7410 no .
C26 H28A 2.7269 no .
C26 H28B 2.7420 no .
C27 H25A 2.7378 no .
C27 H25B 2.7355 no .
C27 H29A 2.7349 no .
C27 H29B 2.7458 no .
C28 H26A 2.7195 no .
C28 H26B 2.7505 no .
C28 H30A 2.7940 no .
C28 H30B 3.3718 no .
C28 H30C 2.7103 no .
C29 H27A 2.7283 no .
C29 H27B 2.7435 no .
C30 H28A 2.7227 no .
C30 H28B 2.7339 no .
C31 H13A 2.6985 no .
C31 H13B 2.6248 no .
C31 H33A 2.6916 no .
C31 H33B 2.7384 no .
C32 H34A 2.7553 no .
C32 H34B 2.7048 no .
C33 H31A 2.7222 no .
C33 H31B 2.7028 no .
C33 H35A 2.6868 no .
C33 H35B 2.7435 no .
C34 H32A 2.7028 no .
C34 H32B 2.7495 no .
C34 H36A 2.7717 no .
C34 H36B 2.7581 no .
C35 H33A 2.7503 no .
C35 H33B 2.6992 no .
C35 H37A 2.6982 no .
C35 H37B 2.7311 no .
C36 H34A 2.7385 no .
C36 H34B 2.7932 no .
C36 H38A 2.7627 no .
C36 H38B 2.7646 no .
C37 H35A 2.7237 no .
C37 H35B 2.7094 no .
C37 H39A 2.7348 no .
C37 H39B 2.7194 no .
C38 H36A 2.7439 no .
C38 H36B 2.7758 no .
C38 H40A 2.7513 no .
C38 H40B 2.7433 no .
C39 H37A 2.7239 no .
C39 H37B 2.7222 no .
C39 H41A 2.7302 no .
C39 H41B 2.7271 no .
C40 H38A 2.7616 no .
C40 H38B 2.7466 no .
C40 H42A 2.7457 no .
C40 H42B 2.7315 no .
C41 H39A 2.7266 no .
C41 H39B 2.7345 no .
C41 H43A 2.7351 no .
C41 H43B 2.7313 no .
C42 H40A 2.7403 no .
C42 H40B 2.7435 no .
C42 H44A 2.7392 no .
C42 H44B 2.7283 no .
C43 H41A 2.7269 no .
C43 H41B 2.7409 no .
C43 H45A 2.7386 no .
C43 H45B 2.7374 no .
C44 H42A 2.7335 no .
C44 H42B 2.7298 no .
C44 H46A 2.7498 no .
C44 H46B 2.7280 no .
C45 H43A 2.7457 no .
C45 H43B 2.7347 no .
C45 H47A 2.7323 no .
C45 H47B 2.7306 no .
C46 H44A 2.7360 no .
C46 H44B 2.7347 no .
C46 H48A 2.7696 no .
C46 H48B 3.3768 no .
C46 H48C 2.7407 no .
C47 H45A 2.7418 no .
C47 H45B 2.7201 no .
C48 H46A 2.7283 no .
C48 H46B 2.7265 no .
H13A H14A 2.8428 no .
H13A H14B 2.3959 no .
H13A H15A 3.0037 no .
H13A H15B 2.5112 no .
H13A H31A 2.9272 no .
H13A H31B 2.5580 no .
H13B H14A 2.3138 no .
H13B H14B 2.8424 no .
H13B H15A 2.6693 no .
H13B H15B 3.0814 no .
H13B H31A 2.3808 no .
H13B H31B 2.9530 no .
H14A H15A 2.3554 no .
H14A H15B 2.8628 no .
H14A H16A 2.9328 no .
H14A H16B 2.5871 no .
H14B H15A 2.8625 no .
H14B H15B 2.3961 no .
H14B H16A 2.4262 no .
H14B H16B 3.0077 no .
H15A H16A 2.8577 no .
H15A H16B 2.3330 no .
H15A H17A 3.1331 no .
H15A H17B 2.6249 no .
H15B H16A 2.4119 no .
H15B H16B 2.8583 no .
H15B H17A 2.5512 no .
H15B H17B 2.9418 no .
H16A H17A 2.3582 no .
H16A H17B 2.8581 no .
H16A H18A 2.5100 no .
H16A H18B 3.0289 no .
H16B H17A 2.8581 no .
H16B H17B 2.3808 no .
H16B H18A 2.9273 no .
H16B H18B 2.5204 no .
H17A H18A 2.3856 no .
H17A H18B 2.8588 no .
H17A H19A 2.9894 no .
H17A H19B 2.5770 no .
H17B H18A 2.8586 no .
H17B H18B 2.3555 no .
H17B H19A 2.5897 no .
H17B H19B 3.0847 no .
H18A H19A 2.8571 no .
H18A H19B 2.3586 no .
H18A H20A 3.0238 no .
H18A H20B 2.5384 no .
H18B H19A 2.3787 no .
H18B H19B 2.8570 no .
H18B H20A 2.5264 no .
H18B H20B 2.9629 no .
H19A H20A 2.3611 no .
H19A H20B 2.8556 no .
H19A H21A 2.5724 no .
H19A H21B 3.0662 no .
H19B H20A 2.8556 no .
H19B H20B 2.3727 no .
H19B H21A 3.0019 no .
H19B H21B 2.5867 no .
H20A H21A 2.3775 no .
H20A H21B 2.8547 no .
H20A H22A 2.5193 no .
H20A H22B 2.9721 no .
H20B H21A 2.8546 no .
H20B H21B 2.3549 no .
H20B H22A 3.0163 no .
H20B H22B 2.5477 no .
H21A H22A 2.3578 no .
H21A H22B 2.8481 no .
H21A H23A 2.5735 no .
H21A H23B 3.0559 no .
H21B H22A 2.8481 no .
H21B H22B 2.3585 no .
H21B H23A 3.0203 no .
H21B H23B 2.5958 no .
H22A H23A 2.3806 no .
H22A H23B 2.8584 no .
H22A H24A 2.5507 no .
H22A H24B 3.0012 no .
H22B H23A 2.8585 no .
H22B H23B 2.3622 no .
H22B H24A 3.0360 no .
H22B H24B 2.5740 no .
H23A H24A 2.3471 no .
H23A H24B 2.8384 no .
H23A H25A 2.5454 no .
H23A H25B 3.0220 no .
H23B H24A 2.8384 no .
H23B H24B 2.3472 no .
H23B H25A 2.9994 no .
H23B H25B 2.5603 no .
H24A H25A 2.3559 no .
H24A H25B 2.8406 no .
H24A H26A 2.5427 no .
H24A H26B 2.9945 no .
H24B H25A 2.8405 no .
H24B H25B 2.3437 no .
H24B H26A 3.0202 no .
H24B H26B 2.5552 no .
H25A H26A 2.3466 no .
H25A H26B 2.8388 no .
H25A H27A 2.5393 no .
H25A H27B 3.0379 no .
H25B H26A 2.8388 no .
H25B H26B 2.3484 no .
H25B H27A 2.9860 no .
H25B H27B 2.5699 no .
H26A H27A 2.3708 no .
H26A H27B 2.8470 no .
H26A H28A 2.5236 no .
H26A H28B 2.9943 no .
H26B H27A 2.8471 no .
H26B H27B 2.3447 no .
H26B H28A 3.0194 no .
H26B H28B 2.5730 no .
H27A H28A 2.3575 no .
H27A H28B 2.8419 no .
H27A H29A 2.5410 no .
H27A H29B 3.0098 no .
H27B H28A 2.8420 no .
H27B H28B 2.3448 no .
H27B H29A 3.0163 no .
H27B H29B 2.5691 no .
H28A H29A 2.3634 no .
H28A H29B 2.8485 no .
H28A H30A 3.0801 no .
H28A H30B 3.5836 no .
H28A H30C 2.5181 no .
H28B H29A 2.8485 no .
H28B H29B 2.3541 no .
H28B H30A 2.6216 no .
H28B H30C 2.9684 no .
H29A H30A 2.8452 no .
H29A H30B 2.3060 no .
H29A H30C 2.3911 no .
H29B H30A 2.3233 no .
H29B H30B 2.3721 no .
H29B H30C 2.8470 no .
H31A H32A 2.3591 no .
H31A H32B 2.8560 no .
H31A H33A 2.5097 no .
H31A H33B 3.0375 no .
H31B H32A 2.8562 no .
H31B H32B 2.3750 no .
H31B H33A 2.9352 no .
H31B H33B 2.5391 no .
H32A H33A 2.3814 no .
H32A H33B 2.8522 no .
H32A H34A 2.5487 no .
H32A H34B 2.9290 no .
H32B H33A 2.8521 no .
H32B H33B 2.3438 no .
H32B H34A 3.0791 no .
H32B H34B 2.5444 no .
H33A H34A 2.3549 no .
H33A H34B 2.8626 no .
H33A H35A 2.5267 no .
H33A H35B 3.0713 no .
H33B H34A 2.8626 no .
H33B H34B 2.3957 no .
H33B H35A 2.9049 no .
H33B H35B 2.5323 no .
H34A H35A 2.3897 no .
H34A H35B 2.8550 no .
H34A H36A 2.5722 no .
H34A H36B 2.9925 no .
H34B H35A 2.8546 no .
H34B H35B 2.3441 no .
H34B H36A 3.0993 no .
H34B H36B 2.6164 no .
H35A H36A 2.3639 no .
H35A H36B 2.8581 no .
H35A H37A 2.5096 no .
H35A H37B 3.0186 no .
H35B H36A 2.8578 no .
H35B H36B 2.3756 no .
H35B H37A 2.9454 no .
H35B H37B 2.5294 no .
H36A H37A 2.3743 no .
H36A H37B 2.8506 no .
H36A H38A 3.0163 no .
H36A H38B 2.5728 no .
H36B H37A 2.8504 no .
H36B H37B 2.3476 no .
H36B H38A 2.6050 no .
H36B H38B 3.0688 no .
H37A H38A 2.8604 no .
H37A H38B 2.3720 no .
H37A H39A 3.0048 no .
H37A H39B 2.5226 no .
H37B H38A 2.3731 no .
H37B H38B 2.8606 no .
H37B H39A 2.5372 no .
H37B H39B 2.9785 no .
H38A H39A 2.3693 no .
H38A H39B 2.8630 no .
H38A H40A 3.0452 no .
H38A H40B 2.5749 no .
H38B H39A 2.8631 no .
H38B H39B 2.3816 no .
H38B H40A 2.5672 no .
H38B H40B 3.0096 no .
H39A H40A 2.8545 no .
H39A H40B 2.3686 no .
H39A H41A 2.5386 no .
H39A H41B 2.9930 no .
H39B H40A 2.3623 no .
H39B H40B 2.8545 no .
H39B H41A 3.0100 no .
H39B H41B 2.5438 no .
H40A H41A 2.8520 no .
H40A H41B 2.3638 no .
H40A H42A 2.5627 no .
H40A H42B 3.0013 no .
H40B H41A 2.3613 no .
H40B H41B 2.8521 no .
H40B H42A 3.0284 no .
H40B H42B 2.5510 no .
H41A H42A 2.8504 no .
H41A H42B 2.3667 no .
H41A H43A 2.9995 no .
H41A H43B 2.5389 no .
H41B H42A 2.3550 no .
H41B H42B 2.8503 no .
H41B H43A 2.5579 no .
H41B H43B 3.0156 no .
H42A H43A 2.3537 no .
H42A H43B 2.8458 no .
H42A H44A 2.5540 no .
H42A H44B 2.9999 no .
H42B H43A 2.8458 no .
H42B H43B 2.3568 no .
H42B H44A 3.0114 no .
H42B H44B 2.5384 no .
H43A H44A 2.3596 no .
H43A H44B 2.8534 no .
H43A H45A 2.5614 no .
H43A H45B 3.0207 no .
H43B H44A 2.8533 no .
H43B H44B 2.3692 no .
H43B H45A 3.0053 no .
H43B H45B 2.5483 no .
H44A H45A 2.3566 no .
H44A H45B 2.8473 no .
H44A H46A 2.5644 no .
H44A H46B 2.9945 no .
H44B H45A 2.8474 no .
H44B H45B 2.3577 no .
H44B H46A 3.0265 no .
H44B H46B 2.5396 no .
H45A H46A 2.3567 no .
H45A H46B 2.8544 no .
H45A H47A 2.5596 no .
H45A H47B 3.0222 no .
H45B H46A 2.8545 no .
H45B H46B 2.3748 no .
H45B H47A 2.9910 no .
H45B H47B 2.5345 no .
H46A H47A 2.3529 no .
H46A H47B 2.8448 no .
H46A H48A 2.5842 no .
H46A H48C 3.0035 no .
H46B H47A 2.8448 no .
H46B H47B 2.3543 no .
H46B H48A 3.0453 no .
H46B H48C 2.5508 no .
H47A H48A 2.3706 no .
H47A H48B 2.3771 no .
H47A H48C 2.8694 no .
H47B H48A 2.8687 no .
H47B H48B 2.3545 no .
H47B H48C 2.3937 no .
F1 H31B 2.4561 no 1_655
F1 H32B 2.8320 no 1_655
F1 H33B 2.5122 no 1_655
F1 H48B 3.4542 no 2_556
F1 H48C 3.1648 no 2_556
F2 H14A 2.7228 no 1_455
F2 H14B 2.8189 no 1_455
F2 H16A 3.5880 no 1_455
F4 H14B 2.5885 no 2_765
F4 H16A 2.8157 no 2_765
F5 H13A 3.5560 no 2_765
F5 H14B 2.8995 no 2_765
F5 H15B 2.5933 no 2_765
F5 H16A 2.9407 no 2_765
F5 H16A 3.0492 no 2_865
F5 H16B 3.1367 no 2_865
F5 H17A 3.4430 no 2_765
F5 H18A 3.1940 no 2_865
F5 H18B 3.4129 no 2_865
F6 H16A 2.9928 no 2_865
F6 H18A 2.6542 no 2_865
F6 H29A 3.5157 no 1_456
F6 H29B 2.7616 no 1_456
F6 H30A 3.3948 no 1_456
F6 H30B 2.6372 no 1_456
F7 H29A 3.0400 no 1_456
F7 H29B 3.5094 no 1_456
F7 H30B 3.2854 no 1_456
F7 H48A 3.0217 no 2_656
F7 H48B 2.9765 no 2_556
N1 H48A 3.1375 no 2_556
N1 H48B 2.7532 no 2_556
N1 H48C 3.5572 no 2_556
N3 H13B 3.1771 no 2_755
N3 H31A 3.4851 no 2_755
C1 H48A 3.4724 no 2_556
C1 H48B 3.5616 no 2_556
C2 H31B 3.5239 no 1_655
C7 H30B 3.4916 no 1_356
C8 H14B 3.5051 no 2_765
C8 H16A 3.5063 no 2_765
C8 H30B 3.3137 no 1_356
C9 H16A 3.5625 no 2_765
C9 H30B 3.1620 no 1_356
C10 H29B 3.5307 no 1_456
C10 H30B 3.1079 no 1_356
C11 H30B 3.2519 no 1_356
C11 H48B 3.4305 no 2_556
C12 H30B 3.4362 no 1_356
C12 H48A 3.5844 no 2_556
C12 H48B 3.3216 no 2_556
C13 H14A 3.5936 no 1_455
C13 H31A 3.0873 no 2_755
C13 H33A 3.3161 no 2_655
C14 H13A 3.5873 no 1_655
C14 H31A 3.1012 no 2_755
C14 H33A 3.3127 no 2_755
C15 H32A 3.4221 no 2_755
C15 H33A 3.0483 no 2_755
C15 H34A 3.4330 no 2_755
C15 H35A 3.2576 no 2_655
C16 H15B 3.5920 no 1_655
C16 H33A 3.1538 no 2_755
C16 H34A 3.5754 no 2_755
C16 H35A 3.3890 no 2_755
C17 H18B 3.5682 no 1_455
C17 H34A 3.4959 no 2_755
C17 H35A 3.2746 no 2_755
C17 H36A 3.5034 no 2_755
C17 H37A 3.2848 no 2_655
C18 H17A 3.5599 no 1_655
C18 H35A 3.3512 no 2_755
C18 H37A 3.4775 no 2_755
C19 H20A 3.5474 no 1_455
C19 H36A 3.5994 no 2_755
C19 H37A 3.4082 no 2_755
C19 H38B 3.5929 no 2_755
C19 H39B 3.3316 no 2_655
C20 H19B 3.5428 no 1_655
C20 H30A 3.5600 no 3_64
C20 H37A 3.4811 no 2_755
C20 H39B 3.5266 no 2_755
C21 H22A 3.5350 no 1_455
C21 H39B 3.4665 no 2_755
C21 H41B 3.4044 no 2_655
C22 H21B 3.5330 no 1_655
C22 H26B 3.5692 no 2_964
C22 H27B 3.5921 no 2_964
C22 H28B 3.5153 no 3_64
C22 H39B 3.5235 no 2_755
C22 H41B 3.5489 no 2_755
C23 H24A 3.5365 no 1_455
C23 H26A 3.5825 no 1_455
C23 H26B 3.5256 no 2_964
C23 H41B 3.4653 no 2_755
C23 H43A 3.5060 no 2_655
C24 H23B 3.5360 no 1_655
C24 H24B 3.5252 no 2_964
C24 H26B 3.5226 no 3_64
C24 H41B 3.5196 no 2_755
C24 H43A 3.5539 no 2_755
C25 H24B 3.4902 no 2_964
C25 H26A 3.5346 no 1_455
C25 H28A 3.5484 no 1_455
C25 H43A 3.4471 no 2_755
C26 H22B 3.5384 no 2_964
C26 H23B 3.5777 no 1_655
C26 H24B 3.5327 no 3_64
C26 H25B 3.5341 no 1_655
C26 H43A 3.5016 no 2_755
C26 H45A 3.5691 no 2_755
C27 H22B 3.4903 no 2_964
C27 H28A 3.5264 no 1_455
C27 H30C 3.4570 no 1_455
C27 H45A 3.4361 no 2_755
C28 H22B 3.5497 no 3_64
C28 H25B 3.5484 no 1_655
C28 H27B 3.5311 no 1_655
C28 H45A 3.4642 no 2_755
C28 H47A 3.5834 no 2_755
C29 H30C 3.4978 no 1_455
C29 H47A 3.3950 no 2_755
C30 H20B 3.5541 no 3_64
C30 H27B 3.4967 no 1_655
C30 H29B 3.5152 no 1_655
C30 H47A 3.4295 no 2_755
C31 H13B 3.0850 no 2_755
C31 H14A 3.3193 no 2_755
C31 H31A 3.3741 no 2_655
C32 H13B 3.4001 no 2_755
C32 H15A 3.1530 no 2_755
C33 H13A 3.5271 no 2_655
C33 H13B 3.4111 no 2_655
C33 H14A 3.5266 no 2_755
C33 H15A 3.0204 no 2_755
C33 H16B 3.3514 no 2_755
C34 H15A 3.2221 no 2_755
C34 H16B 3.5649 no 2_755
C34 H17B 3.3478 no 2_755
C34 H46B 3.5858 no 2_556
C34 H48C 3.4131 no 2_456
C35 H15A 3.3772 no 2_655
C35 H15B 3.5865 no 2_655
C35 H16B 3.5226 no 2_755
C35 H17B 3.2586 no 2_755
C35 H18B 3.4852 no 2_755
C35 H34A 3.5895 no 1_455
C35 H48C 3.4750 no 2_456
C36 H17B 3.3604 no 2_755
C36 H19A 3.4953 no 2_755
C36 H37B 3.5828 no 1_655
C36 H44B 3.4278 no 2_556
C36 H46B 3.4767 no 2_456
C36 H47B 3.4155 no 2_456
C37 H17B 3.3298 no 2_655
C37 H18B 3.5800 no 2_755
C37 H19A 3.4071 no 2_755
C37 H20A 3.5925 no 2_755
C37 H36A 3.5732 no 1_455
C37 H46B 3.4806 no 2_456
C38 H19A 3.4733 no 2_755
C38 H21A 3.5845 no 2_755
C38 H39A 3.5493 no 1_655
C38 H42B 3.3362 no 2_556
C38 H44B 3.5198 no 2_456
C38 H45B 3.4850 no 2_456
C39 H19A 3.3419 no 2_655
C39 H21A 3.4878 no 2_755
C39 H38B 3.5442 no 1_455
C39 H44B 3.5036 no 2_456
C40 H21A 3.5449 no 2_755
C40 H40B 3.3298 no 2_556
C40 H41A 3.5511 no 1_655
C40 H42B 3.5509 no 2_456
C40 H43B 3.5485 no 2_456
C41 H21A 3.3939 no 2_655
C41 H23A 3.4982 no 2_755
C41 H40A 3.5497 no 1_455
C41 H42B 3.5251 no 2_456
C42 H23A 3.5662 no 2_755
C42 H25A 3.5908 no 2_755
C42 H38A 3.3651 no 2_556
C42 H40B 3.5353 no 2_456
C42 H41A 3.5841 no 2_456
C42 H43B 3.5518 no 1_655
C43 H23A 3.4862 no 2_655
C43 H25A 3.4833 no 2_755
C43 H40B 3.4896 no 2_456
C43 H42A 3.5531 no 1_455
C44 H25A 3.5837 no 2_755
C44 H27A 3.5996 no 2_755
C44 H36B 3.4910 no 2_556
C44 H38A 3.4775 no 2_456
C44 H39A 3.5732 no 2_456
C44 H45B 3.5507 no 1_655
C45 H27A 3.4915 no 2_755
C45 H36B 3.5819 no 2_456
C45 H38A 3.4124 no 2_456
C45 H44A 3.5512 no 1_455
C46 H29A 3.5317 no 2_755
C46 H36B 3.3917 no 2_456
C46 H37B 3.5693 no 2_456
C46 H47B 3.5503 no 1_655
C47 H29A 3.4301 no 2_755
C47 H34B 3.5403 no 2_456
C47 H36B 3.2986 no 2_456
C47 H46A 3.5517 no 1_455
C48 H34B 3.2691 no 2_456
H13A F5 3.5560 no 2_765
H13A C14 3.5873 no 1_455
H13A C33 3.5271 no 2_655
H13A H14A 2.6730 no 1_455
H13A H16B 3.0245 no 1_455
H13A H31A 3.2484 no 2_655
H13A H33A 2.7309 no 2_655
H13A H33B 3.4641 no 2_655
H13B N3 3.1771 no 2_755
H13B C31 3.0850 no 2_755
H13B C32 3.4001 no 2_755
H13B C33 3.4111 no 2_655
H13B H13B 3.1681 no 2_755
H13B H31A 3.3861 no 2_655
H13B H31A 2.5172 no 2_755
H13B H31B 3.1767 no 2_655
H13B H32A 2.8246 no 2_755
H13B H33A 3.0034 no 2_655
H13B H33B 2.9174 no 2_655
H14A F2 2.7228 no 1_655
H14A C13 3.5936 no 1_655
H14A C31 3.3193 no 2_755
H14A C33 3.5266 no 2_755
H14A H13A 2.6730 no 1_655
H14A H31A 2.4188 no 2_755
H14A H31B 3.0231 no 1_655
H14A H32A 3.4342 no 2_755
H14A H33A 2.6963 no 2_755
H14B F2 2.8189 no 1_655
H14B F4 2.5885 no 2_765
H14B F5 2.8995 no 2_765
H14B C8 3.5051 no 2_765
H15A C32 3.1530 no 2_755
H15A C33 3.0204 no 2_755
H15A C34 3.2221 no 2_755
H15A C35 3.3772 no 2_655
H15A H31A 3.4055 no 2_755
H15A H32A 2.5390 no 2_755
H15A H33A 3.4348 no 2_655
H15A H33A 2.5141 no 2_755
H15A H33B 3.2937 no 2_655
H15A H34A 2.5849 no 2_755
H15A H35A 2.8747 no 2_655
H15A H35B 2.9588 no 2_655
H15B F5 2.5933 no 2_765
H15B C16 3.5920 no 1_455
H15B C35 3.5865 no 2_655
H15B H16B 2.6671 no 1_455
H15B H18B 3.0502 no 1_455
H15B H33A 3.2743 no 2_655
H15B H35A 2.7321 no 2_655
H16A F2 3.5880 no 1_655
H16A F4 2.8157 no 2_765
H16A F5 2.9407 no 2_765
H16A F5 3.0492 no 2_865
H16A F6 2.9928 no 2_865
H16A C8 3.5063 no 2_765
H16A C9 3.5625 no 2_765
H16B F5 3.1367 no 2_865
H16B C33 3.3514 no 2_755
H16B C34 3.5649 no 2_755
H16B C35 3.5226 no 2_755
H16B H13A 3.0245 no 1_655
H16B H15B 2.6671 no 1_655
H16B H33A 2.4767 no 2_755
H16B H34A 3.3346 no 2_755
H16B H35A 2.7086 no 2_755
H17A F5 3.4430 no 2_765
H17A C18 3.5599 no 1_455
H17A H18B 2.6786 no 1_455
H17A H20A 2.9933 no 1_455
H17A H30A 3.4709 no 2_964
H17A H35A 3.4963 no 2_655
H17A H37A 2.9234 no 2_655
H17B C34 3.3478 no 2_755
H17B C35 3.2586 no 2_755
H17B C36 3.3604 no 2_755
H17B C37 3.3298 no 2_655
H17B H34A 2.6722 no 2_755
H17B H35A 3.3855 no 2_655
H17B H35A 2.8066 no 2_755
H17B H35B 3.5357 no 2_655
H17B H36A 2.6594 no 2_755
H17B H37A 2.7263 no 2_655
H17B H37B 3.0119 no 2_655
H18A F5 3.1940 no 2_865
H18A F6 2.6542 no 2_865
H18A H29B 3.1305 no 2_964
H18A H30A 3.2660 no 2_964
H18B F5 3.4129 no 2_865
H18B C17 3.5682 no 1_655
H18B C35 3.4852 no 2_755
H18B C37 3.5800 no 2_755
H18B H15B 3.0502 no 1_655
H18B H17A 2.6786 no 1_655
H18B H35A 2.6355 no 2_755
H18B H36A 3.3406 no 2_755
H18B H37A 2.7658 no 2_755
H19A C36 3.4953 no 2_755
H19A C37 3.4071 no 2_755
H19A C38 3.4733 no 2_755
H19A C39 3.3419 no 2_655
H19A H36A 2.7932 no 2_755
H19A H37A 3.4551 no 2_655
H19A H37A 2.9524 no 2_755
H19A H38B 2.7539 no 2_755
H19A H39A 3.0789 no 2_655
H19A H39B 2.6854 no 2_655
H19B C20 3.5428 no 1_455
H19B H20A 2.6995 no 1_455
H19B H22A 2.9170 no 1_455
H19B H28B 3.3076 no 2_964
H19B H30A 3.0860 no 2_964
H19B H39B 3.0575 no 2_655
H20A C19 3.5474 no 1_655
H20A C37 3.5925 no 2_755
H20A H17A 2.9933 no 1_655
H20A H19B 2.6995 no 1_655
H20A H30A 3.3924 no 3_64
H20A H37A 2.7545 no 2_755
H20A H38B 3.3938 no 2_755
H20A H39B 2.8048 no 2_755
H20B C30 3.5541 no 3_64
H20B H27B 3.0368 no 2_964
H20B H28B 3.1736 no 2_964
H20B H29B 2.8390 no 2_964
H20B H30A 2.8107 no 3_64
H20B H30C 3.4209 no 3_64
H21A C38 3.5845 no 2_755
H21A C39 3.4878 no 2_755
H21A C40 3.5449 no 2_755
H21A C41 3.3939 no 2_655
H21A H22A 3.5527 no 1_455
H21A H38B 2.8777 no 2_755
H21A H39B 3.5277 no 2_655
H21A H39B 3.0182 no 2_755
H21A H40A 2.8163 no 2_755
H21A H41A 3.1637 no 2_655
H21A H41B 2.7050 no 2_655
H21B C22 3.5330 no 1_455
H21B H22A 2.7293 no 1_455
H21B H22B 3.5508 no 1_455
H21B H24A 2.8684 no 1_455
H21B H26B 3.1428 no 2_964
H21B H27B 3.4902 no 2_964
H21B H28B 2.8952 no 2_964
H21B H41B 3.1857 no 2_655
H22A C21 3.5350 no 1_655
H22A H19B 2.9170 no 1_655
H22A H21A 3.5527 no 1_655
H22A H21B 2.7293 no 1_655
H22A H28B 3.3507 no 3_64
H22A H39B 2.7877 no 2_755
H22A H40A 3.4101 no 2_755
H22A H41B 2.8337 no 2_755
H22B C26 3.5384 no 2_964
H22B C27 3.4903 no 2_964
H22B C28 3.5497 no 3_64
H22B H21B 3.5508 no 1_655
H22B H25B 3.0383 no 2_964
H22B H26B 3.0688 no 2_964
H22B H27B 2.7230 no 2_964
H22B H28A 3.4321 no 3_64
H22B H28B 2.7678 no 3_64
H23A C41 3.4982 no 2_755
H23A C42 3.5662 no 2_755
H23A C43 3.4862 no 2_655
H23A H24A 3.5147 no 1_455
H23A H26A 3.5525 no 1_455
H23A H40A 2.9015 no 2_755
H23A H41B 3.0119 no 2_755
H23A H42A 2.8426 no 2_755
H23A H43A 2.7785 no 2_655
H23A H43B 3.2727 no 2_655
H23B C24 3.5360 no 1_455
H23B C26 3.5777 no 1_455
H23B H24A 2.7628 no 1_455
H23B H24B 3.5143 no 1_455
H23B H24B 3.0517 no 2_964
H23B H25B 3.4680 no 2_964
H23B H26A 2.8300 no 1_455
H23B H26B 3.5378 no 1_455
H23B H26B 2.7783 no 2_964
H23B H43A 3.3121 no 2_655
H24A C23 3.5365 no 1_655
H24A H21B 2.8684 no 1_655
H24A H23A 3.5147 no 1_655
H24A H23B 2.7628 no 1_655
H24A H26B 3.3564 no 3_64
H24A H41B 2.7847 no 2_755
H24A H42A 3.4241 no 2_755
H24A H43A 2.8467 no 2_755
H24B C24 3.5252 no 2_964
H24B C25 3.4902 no 2_964
H24B C26 3.5327 no 3_64
H24B H23B 3.5143 no 1_655
H24B H23B 3.0517 no 2_964
H24B H24B 3.0403 no 2_964
H24B H25B 2.7404 no 2_964
H24B H26A 3.3804 no 3_64
H24B H26B 2.7759 no 3_64
H24B H28B 3.5945 no 3_64
H25A C42 3.5908 no 2_755
H25A C43 3.4833 no 2_755
H25A C44 3.5837 no 2_755
H25A H26A 3.4870 no 1_455
H25A H28A 3.4853 no 1_455
H25A H42A 2.8897 no 2_755
H25A H43A 2.9790 no 2_755
H25A H44A 2.8785 no 2_755
H25A H45A 2.8907 no 2_655
H25A H45B 3.4043 no 2_655
H25B C26 3.5341 no 1_455
H25B C28 3.5484 no 1_455
H25B H22B 3.0383 no 2_964
H25B H23B 3.4680 no 2_964
H25B H24B 2.7404 no 2_964
H25B H26A 2.7808 no 1_455
H25B H26B 3.4853 no 1_455
H25B H28A 2.8122 no 1_455
H25B H28B 3.4812 no 1_455
H25B H45A 3.4507 no 2_655
H26A C23 3.5825 no 1_655
H26A C25 3.5346 no 1_655
H26A H23A 3.5525 no 1_655
H26A H23B 2.8300 no 1_655
H26A H24B 3.3804 no 3_64
H26A H25A 3.4870 no 1_655
H26A H25B 2.7808 no 1_655
H26A H43A 2.7744 no 2_755
H26A H44A 3.4811 no 2_755
H26A H45A 2.8772 no 2_755
H26B C22 3.5692 no 2_964
H26B C23 3.5256 no 2_964
H26B C24 3.5226 no 3_64
H26B H21B 3.1428 no 2_964
H26B H22B 3.0688 no 2_964
H26B H23B 3.5378 no 1_655
H26B H23B 2.7783 no 2_964
H26B H24A 3.3564 no 3_64
H26B H24B 2.7759 no 3_64
H26B H25B 3.4853 no 1_655
H26B H26B 3.5786 no 3_64
H27A C44 3.5996 no 2_755
H27A C45 3.4915 no 2_755
H27A H28A 3.4259 no 1_455
H27A H30C 3.3643 no 1_455
H27A H44A 2.9073 no 2_755
H27A H45A 2.9695 no 2_755
H27A H46A 2.9258 no 2_755
H27A H47A 2.9853 no 2_655
H27A H47B 3.5512 no 2_655
H27B C22 3.5921 no 2_964
H27B C28 3.5311 no 1_455
H27B C30 3.4967 no 1_455
H27B H20B 3.0368 no 2_964
H27B H21B 3.4902 no 2_964
H27B H22B 2.7230 no 2_964
H27B H28A 2.8161 no 1_455
H27B H28B 3.4381 no 1_455
H27B H30A 3.5115 no 1_455
H27B H30C 2.7409 no 1_455
H28A C25 3.5484 no 1_655
H28A C27 3.5264 no 1_655
H28A H22B 3.4321 no 3_64
H28A H25A 3.4853 no 1_655
H28A H25B 2.8122 no 1_655
H28A H27A 3.4259 no 1_655
H28A H27B 2.8161 no 1_655
H28A H45A 2.7396 no 2_755
H28A H46A 3.5136 no 2_755
H28A H47A 2.9162 no 2_755
H28B C22 3.5153 no 3_64
H28B H19B 3.3076 no 2_964
H28B H20B 3.1736 no 2_964
H28B H21B 2.8952 no 2_964
H28B H22A 3.3507 no 3_64
H28B H22B 2.7678 no 3_64
H28B H24B 3.5945 no 3_64
H28B H25B 3.4812 no 1_655
H28B H27B 3.4381 no 1_655
H29A F6 3.5157 no 1_654
H29A F7 3.0400 no 1_654
H29A C46 3.5317 no 2_755
H29A C47 3.4301 no 2_755
H29A H30C 3.4132 no 1_455
H29A H46A 2.8496 no 2_755
H29A H47A 2.8953 no 2_755
H29A H48A 2.9345 no 2_755
H29B F6 2.7616 no 1_654
H29B F7 3.5094 no 1_654
H29B C10 3.5307 no 1_654
H29B C30 3.5152 no 1_455
H29B H18A 3.1305 no 2_964
H29B H20B 2.8390 no 2_964
H29B H30A 3.4764 no 1_455
H29B H30C 2.7915 no 1_455
H30A F6 3.3948 no 1_654
H30A C20 3.5600 no 3_64
H30A H17A 3.4709 no 2_964
H30A H18A 3.2660 no 2_964
H30A H19B 3.0860 no 2_964
H30A H20A 3.3924 no 3_64
H30A H20B 2.8107 no 3_64
H30A H27B 3.5115 no 1_655
H30A H29B 3.4764 no 1_655
H30B F6 2.6372 no 1_654
H30B F7 3.2854 no 1_654
H30B C7 3.4916 no 1_754
H30B C8 3.3137 no 1_754
H30B C9 3.1620 no 1_754
H30B C10 3.1079 no 1_754
H30B C11 3.2519 no 1_754
H30B C12 3.4362 no 1_754
H30B H48A 3.5443 no 2_755
H30C C27 3.4570 no 1_655
H30C C29 3.4978 no 1_655
H30C H20B 3.4209 no 3_64
H30C H27A 3.3643 no 1_655
H30C H27B 2.7409 no 1_655
H30C H29A 3.4132 no 1_655
H30C H29B 2.7915 no 1_655
H30C H47A 2.7698 no 2_755
H31A N3 3.4851 no 2_755
H31A C13 3.0873 no 2_755
H31A C14 3.1012 no 2_755
H31A C31 3.3741 no 2_655
H31A H13A 3.2484 no 2_655
H31A H13B 3.3861 no 2_655
H31A H13B 2.5172 no 2_755
H31A H14A 2.4188 no 2_755
H31A H15A 3.4055 no 2_755
H31A H31A 2.9946 no 2_655
H31A H31B 2.8447 no 2_655
H31B F1 2.4561 no 1_455
H31B C2 3.5239 no 1_455
H31B H13B 3.1767 no 2_655
H31B H14A 3.0231 no 1_455
H31B H31A 2.8447 no 2_655
H31B H31B 3.5104 no 2_655
H32A C15 3.4221 no 2_755
H32A H13B 2.8246 no 2_755
H32A H14A 3.4342 no 2_755
H32A H15A 2.5390 no 2_755
H32A H33B 2.6880 no 1_655
H32A H35B 3.2027 no 1_655
H32A H48C 3.3070 no 2_556
H32B F1 2.8320 no 1_455
H32B H48C 3.3268 no 2_556
H33A C13 3.3161 no 2_655
H33A C14 3.3127 no 2_755
H33A C15 3.0483 no 2_755
H33A C16 3.1538 no 2_755
H33A H13A 2.7309 no 2_655
H33A H13B 3.0034 no 2_655
H33A H14A 2.6963 no 2_755
H33A H15A 3.4348 no 2_655
H33A H15A 2.5141 no 2_755
H33A H15B 3.2743 no 2_655
H33A H16B 2.4767 no 2_755
H33B F1 2.5122 no 1_455
H33B H13A 3.4641 no 2_655
H33B H13B 2.9174 no 2_655
H33B H15A 3.2937 no 2_655
H33B H32A 2.6880 no 1_455
H33B H48C 3.1682 no 2_456
H34A C15 3.4330 no 2_755
H34A C16 3.5754 no 2_755
H34A C17 3.4959 no 2_755
H34A C35 3.5895 no 1_655
H34A H15A 2.5849 no 2_755
H34A H16B 3.3346 no 2_755
H34A H17B 2.6722 no 2_755
H34A H35B 2.6987 no 1_655
H34A H37B 3.1533 no 1_655
H34A H46B 3.2215 no 2_556
H34B C47 3.5403 no 2_456
H34B C48 3.2691 no 2_456
H34B H46A 3.4825 no 2_556
H34B H46B 3.0398 no 2_556
H34B H47B 2.9017 no 2_456
H34B H48B 3.1013 no 2_456
H34B H48C 2.8182 no 2_456
H34B H48C 3.4899 no 2_556
H35A C15 3.2576 no 2_655
H35A C16 3.3890 no 2_755
H35A C17 3.2746 no 2_755
H35A C18 3.3512 no 2_755
H35A H15A 2.8747 no 2_655
H35A H15B 2.7321 no 2_655
H35A H16B 2.7086 no 2_755
H35A H17A 3.4963 no 2_655
H35A H17B 3.3855 no 2_655
H35A H17B 2.8066 no 2_755
H35A H18B 2.6355 no 2_755
H35B H15A 2.9588 no 2_655
H35B H17B 3.5357 no 2_655
H35B H32A 3.2027 no 1_455
H35B H34A 2.6987 no 1_455
H35B H46B 3.0130 no 2_456
H35B H47B 3.4520 no 2_456
H35B H48C 2.7971 no 2_456
H36A C17 3.5034 no 2_755
H36A C19 3.5994 no 2_755
H36A C37 3.5732 no 1_655
H36A H17B 2.6594 no 2_755
H36A H18B 3.3406 no 2_755
H36A H19A 2.7932 no 2_755
H36A H37B 2.7186 no 1_655
H36A H39A 3.0736 no 1_655
H36A H44B 3.1446 no 2_556
H36B C44 3.4910 no 2_556
H36B C45 3.5819 no 2_456
H36B C46 3.3917 no 2_456
H36B C47 3.2986 no 2_456
H36B H44A 3.2636 no 2_556
H36B H44B 2.8086 no 2_556
H36B H45B 2.8941 no 2_456
H36B H46B 2.9718 no 2_456
H36B H46B 3.3476 no 2_556
H36B H47B 2.5283 no 2_456
H37A C17 3.2848 no 2_655
H37A C18 3.4775 no 2_755
H37A C19 3.4082 no 2_755
H37A C20 3.4811 no 2_755
H37A H17A 2.9234 no 2_655
H37A H17B 2.7263 no 2_655
H37A H18B 2.7658 no 2_755
H37A H19A 3.4551 no 2_655
H37A H19A 2.9524 no 2_755
H37A H20A 2.7545 no 2_755
H37B C36 3.5828 no 1_455
H37B C46 3.5693 no 2_456
H37B H17B 3.0119 no 2_655
H37B H34A 3.1533 no 1_455
H37B H36A 2.7186 no 1_455
H37B H44B 2.9473 no 2_456
H37B H45B 3.3496 no 2_456
H37B H46B 2.7448 no 2_456
H38A C42 3.3651 no 2_556
H38A C44 3.4775 no 2_456
H38A C45 3.4124 no 2_456
H38A H39A 3.5997 no 1_655
H38A H42A 3.1540 no 2_556
H38A H42B 2.6746 no 2_556
H38A H43B 2.9017 no 2_456
H38A H44B 3.0591 no 2_456
H38A H44B 3.2994 no 2_556
H38A H45B 2.6377 no 2_456
H38B C19 3.5929 no 2_755
H38B C39 3.5442 no 1_655
H38B H19A 2.7539 no 2_755
H38B H20A 3.3938 no 2_755
H38B H21A 2.8777 no 2_755
H38B H39A 2.7061 no 1_655
H38B H39B 3.5861 no 1_655
H38B H41A 3.0056 no 1_655
H38B H42B 3.0995 no 2_556
H39A C38 3.5493 no 1_455
H39A C44 3.5732 no 2_456
H39A H19A 3.0789 no 2_655
H39A H36A 3.0736 no 1_455
H39A H38A 3.5997 no 1_455
H39A H38B 2.7061 no 1_455
H39A H42B 2.9408 no 2_456
H39A H43B 3.3393 no 2_456
H39A H44B 2.7488 no 2_456
H39B C19 3.3316 no 2_655
H39B C20 3.5266 no 2_755
H39B C21 3.4665 no 2_755
H39B C22 3.5235 no 2_755
H39B H19A 2.6854 no 2_655
H39B H19B 3.0575 no 2_655
H39B H20A 2.8048 no 2_755
H39B H21A 3.5277 no 2_655
H39B H21A 3.0182 no 2_755
H39B H22A 2.7877 no 2_755
H39B H38B 3.5861 no 1_455
H40A C41 3.5497 no 1_655
H40A H21A 2.8163 no 2_755
H40A H22A 3.4101 no 2_755
H40A H23A 2.9015 no 2_755
H40A H40B 3.1138 no 2_556
H40A H41A 2.7262 no 1_655
H40A H41B 3.5728 no 1_655
H40A H43B 2.9849 no 1_655
H40B C40 3.3298 no 2_556
H40B C42 3.5353 no 2_456
H40B C43 3.4896 no 2_456
H40B H40A 3.1138 no 2_556
H40B H40B 2.6463 no 2_556
H40B H41A 3.5760 no 1_655
H40B H41A 2.9265 no 2_456
H40B H42B 3.1088 no 2_456
H40B H42B 3.3040 no 2_556
H40B H43B 2.7179 no 2_456
H41A C40 3.5511 no 1_455
H41A C42 3.5841 no 2_456
H41A H21A 3.1637 no 2_655
H41A H38B 3.0056 no 1_455
H41A H40A 2.7262 no 1_455
H41A H40B 3.5760 no 1_455
H41A H40B 2.9265 no 2_456
H41A H41A 3.3452 no 2_456
H41A H42B 2.7607 no 2_456
H41B C21 3.4044 no 2_655
H41B C22 3.5489 no 2_755
H41B C23 3.4653 no 2_755
H41B C24 3.5196 no 2_755
H41B H21A 2.7050 no 2_655
H41B H21B 3.1857 no 2_655
H41B H22A 2.8337 no 2_755
H41B H23A 3.0119 no 2_755
H41B H24A 2.7847 no 2_755
H41B H40A 3.5728 no 1_455
H42A C43 3.5531 no 1_655
H42A H23A 2.8426 no 2_755
H42A H24A 3.4241 no 2_755
H42A H25A 2.8897 no 2_755
H42A H38A 3.1540 no 2_556
H42A H43A 3.5526 no 1_655
H42A H43B 2.7458 no 1_655
H42A H45B 2.9884 no 1_655
H42B C38 3.3362 no 2_556
H42B C40 3.5509 no 2_456
H42B C41 3.5251 no 2_456
H42B H38A 2.6746 no 2_556
H42B H38B 3.0995 no 2_556
H42B H39A 2.9408 no 2_456
H42B H40B 3.1088 no 2_456
H42B H40B 3.3040 no 2_556
H42B H41A 2.7607 no 2_456
H42B H43B 3.5494 no 1_655
H43A C23 3.5060 no 2_655
H43A C24 3.5539 no 2_755
H43A C25 3.4471 no 2_755
H43A C26 3.5016 no 2_755
H43A H23A 2.7785 no 2_655
H43A H23B 3.3121 no 2_655
H43A H24A 2.8467 no 2_755
H43A H25A 2.9790 no 2_755
H43A H26A 2.7744 no 2_755
H43A H42A 3.5526 no 1_455
H43B C40 3.5485 no 2_456
H43B C42 3.5518 no 1_455
H43B H23A 3.2727 no 2_655
H43B H38A 2.9017 no 2_456
H43B H39A 3.3393 no 2_456
H43B H40A 2.9849 no 1_455
H43B H40B 2.7179 no 2_456
H43B H42A 2.7458 no 1_455
H43B H42B 3.5494 no 1_455
H44A C45 3.5512 no 1_655
H44A H25A 2.8785 no 2_755
H44A H26A 3.4811 no 2_755
H44A H27A 2.9073 no 2_755
H44A H36B 3.2636 no 2_556
H44A H45A 3.5316 no 1_655
H44A H45B 2.7556 no 1_655
H44A H47B 2.9860 no 1_655
H44B C36 3.4278 no 2_556
H44B C38 3.5198 no 2_456
H44B C39 3.5036 no 2_456
H44B H36A 3.1446 no 2_556
H44B H36B 2.8086 no 2_556
H44B H37B 2.9473 no 2_456
H44B H38A 3.0591 no 2_456
H44B H38A 3.2994 no 2_556
H44B H39A 2.7488 no 2_456
H44B H45B 3.5304 no 1_655
H45A C26 3.5691 no 2_755
H45A C27 3.4361 no 2_755
H45A C28 3.4642 no 2_755
H45A H25A 2.8907 no 2_655
H45A H25B 3.4507 no 2_655
H45A H26A 2.8772 no 2_755
H45A H27A 2.9695 no 2_755
H45A H28A 2.7396 no 2_755
H45A H44A 3.5316 no 1_455
H45B C38 3.4850 no 2_456
H45B C44 3.5507 no 1_455
H45B H25A 3.4043 no 2_655
H45B H36B 2.8941 no 2_456
H45B H37B 3.3496 no 2_456
H45B H38A 2.6377 no 2_456
H45B H42A 2.9884 no 1_455
H45B H44A 2.7556 no 1_455
H45B H44B 3.5304 no 1_455
H46A C47 3.5517 no 1_655
H46A H27A 2.9258 no 2_755
H46A H28A 3.5136 no 2_755
H46A H29A 2.8496 no 2_755
H46A H34B 3.4825 no 2_556
H46A H47A 3.4943 no 1_655
H46A H47B 2.7833 no 1_655
H46B C34 3.5858 no 2_556
H46B C36 3.4767 no 2_456
H46B C37 3.4806 no 2_456
H46B H34A 3.2215 no 2_556
H46B H34B 3.0398 no 2_556
H46B H35B 3.0130 no 2_456
H46B H36B 2.9718 no 2_456
H46B H36B 3.3476 no 2_556
H46B H37B 2.7448 no 2_456
H46B H47B 3.4922 no 1_655
H47A C28 3.5834 no 2_755
H47A C29 3.3950 no 2_755
H47A C30 3.4295 no 2_755
H47A H27A 2.9853 no 2_655
H47A H28A 2.9162 no 2_755
H47A H29A 2.8953 no 2_755
H47A H30C 2.7698 no 2_755
H47A H46A 3.4943 no 1_455
H47B C36 3.4155 no 2_456
H47B C46 3.5503 no 1_455
H47B H27A 3.5512 no 2_655
H47B H34B 2.9017 no 2_456
H47B H35B 3.4520 no 2_456
H47B H36B 2.5283 no 2_456
H47B H44A 2.9860 no 1_455
H47B H46A 2.7833 no 1_455
H47B H46B 3.4922 no 1_455
H48A F7 3.0217 no 2_656
H48A N1 3.1375 no 2_556
H48A C1 3.4724 no 2_556
H48A C12 3.5844 no 2_556
H48A H29A 2.9345 no 2_755
H48A H30B 3.5443 no 2_755
H48B F1 3.4542 no 2_556
H48B F7 2.9765 no 2_556
H48B N1 2.7532 no 2_556
H48B C1 3.5616 no 2_556
H48B C11 3.4305 no 2_556
H48B C12 3.3216 no 2_556
H48B H34B 3.1013 no 2_456
H48C F1 3.1648 no 2_556
H48C N1 3.5572 no 2_556
H48C C34 3.4131 no 2_456
H48C C35 3.4750 no 2_456
H48C H32A 3.3070 no 2_556
H48C H32B 3.3268 no 2_556
H48C H33B 3.1682 no 2_456
H48C H34B 2.8182 no 2_456
H48C H34B 3.4899 no 2_556
H48C H35B 2.7971 no 2_456

loop_
_geom_torsion_atom_site_label_1
_geom_torsion_atom_site_label_2
_geom_torsion_atom_site_label_3
_geom_torsion_atom_site_label_4
_geom_torsion
_geom_torsion_publ_flag
C1 N1 C12 C7 -1.3(5) no
C1 N1 C12 C11 -179.7(3) no
C12 N1 C1 C2 178.8(3) no
C12 N1 C1 C6 1.6(5) no
C6 N2 C7 C8 -179.3(3) no
C6 N2 C7 C12 -1.0(5) no
C7 N2 C6 C1 1.3(5) no
C7 N2 C6 C5 180.0(3) no
C3 N3 C13 C14 52.2(4) no
C13 N3 C3 C2 -123.5(4) no
C13 N3 C3 C4 55.0(5) no
C3 N3 C31 C32 -53.5(4) no
C31 N3 C3 C2 103.3(4) no
C31 N3 C3 C4 -78.3(4) no
C13 N3 C31 C32 173.6(3) no
C31 N3 C13 C14 -174.7(3) no
N1 C1 C2 F1 1.8(5) no
N1 C1 C2 C3 -179.4(3) no
N1 C1 C6 N2 -1.7(6) no
N1 C1 C6 C5 179.6(3) no
C2 C1 C6 N2 -178.9(3) no
C2 C1 C6 C5 2.4(5) no
C6 C1 C2 F1 179.1(3) no
C6 C1 C2 C3 -2.1(6) no
F1 C2 C3 N3 -1.7(5) no
F1 C2 C3 C4 179.7(3) no
C1 C2 C3 N3 179.6(3) no
C1 C2 C3 C4 1.0(6) no
N3 C3 C4 F2 3.0(6) no
N3 C3 C4 C5 -178.7(3) no
C2 C3 C4 F2 -178.5(3) no
C2 C3 C4 C5 -0.2(6) no
F2 C4 C5 F3 -1.7(5) no
F2 C4 C5 C6 178.8(3) no
C3 C4 C5 F3 -179.9(3) no
C3 C4 C5 C6 0.6(6) no
F3 C5 C6 N2 0.1(5) no
F3 C5 C6 C1 178.8(3) no
C4 C5 C6 N2 179.6(3) no
C4 C5 C6 C1 -1.7(5) no
N2 C7 C8 F4 -0.6(5) no
N2 C7 C8 C9 -178.4(3) no
N2 C7 C12 N1 1.1(6) no
N2 C7 C12 C11 179.5(3) no
C8 C7 C12 N1 179.5(3) no
C8 C7 C12 C11 -2.2(5) no
C12 C7 C8 F4 -178.9(3) no
C12 C7 C8 C9 3.2(6) no
F4 C8 C9 F5 0.2(6) no
F4 C8 C9 C10 179.3(3) no
C7 C8 C9 F5 177.9(3) no
C7 C8 C9 C10 -3.0(6) no
F5 C9 C10 F6 -1.2(5) no
F5 C9 C10 C11 -179.1(3) no
C8 C9 C10 F6 179.7(4) no
C8 C9 C10 C11 1.8(6) no
F6 C10 C11 F7 2.5(6) no
F6 C10 C11 C12 -178.7(3) no
C9 C10 C11 F7 -179.7(3) no
C9 C10 C11 C12 -0.8(6) no
F7 C11 C12 N1 -1.7(5) no
F7 C11 C12 C7 179.9(3) no
C10 C11 C12 N1 179.5(3) no
C10 C11 C12 C7 1.1(6) no
N3 C13 C14 C15 -172.9(3) no
C13 C14 C15 C16 176.5(3) no
C14 C15 C16 C17 -173.1(3) no
C15 C16 C17 C18 -178.0(3) no
C16 C17 C18 C19 -177.4(3) no
C17 C18 C19 C20 -178.2(3) no
C18 C19 C20 C21 -179.0(4) no
C19 C20 C21 C22 -178.0(4) no
C20 C21 C22 C23 -179.9(4) no
C21 C22 C23 C24 -178.4(4) no
C22 C23 C24 C25 -180.0(4) no
C23 C24 C25 C26 -179.0(4) no
C24 C25 C26 C27 -179.8(4) no
C25 C26 C27 C28 -177.8(4) no
C26 C27 C28 C29 178.9(4) no
C27 C28 C29 C30 -179.2(4) no
N3 C31 C32 C33 178.6(3) no
C31 C32 C33 C34 176.7(3) no
C32 C33 C34 C35 176.4(3) no
C33 C34 C35 C36 176.1(3) no
C34 C35 C36 C37 179.0(3) no
C35 C36 C37 C38 177.7(3) no
C36 C37 C38 C39 179.9(4) no
C37 C38 C39 C40 178.9(4) no
C38 C39 C40 C41 179.4(4) no
C39 C40 C41 C42 179.8(4) no
C40 C41 C42 C43 179.0(4) no
C41 C42 C43 C44 -179.7(4) no
C42 C43 C44 C45 179.2(4) no
C43 C44 C45 C46 -179.9(4) no
C44 C45 C46 C47 178.4(4) no
C45 C46 C47 C48 -179.9(4) no
